data_1566607
loop_
_publ_author_name
'Zong, Zhaohui'
'Hao, Aiyou'
'Xing, Pengyao'
'Zhao, Yanli'

_publ_section_title
;
 Chiral Molecular Nanosilicas
;
_journal_name_full 'Chemical Science'
_journal_paper_doi 10.1039/D2SC00793B
_journal_year 2022
_chemical_formula_moiety 'C92 H166 Fe N4 O28 Si16'
_chemical_formula_sum 'C92 H166 Fe N4 O28 Si16'
_chemical_formula_weight 2281.57
_space_group_crystal_system orthorhombic
_space_group_IT_number 19
_space_group_name_Hall 'P 2ac 2ab'
_space_group_name_H-M_alt 'P 21 21 21'
_atom_sites_solution_hydrogens mixed
_audit_creation_date 2021-07-11
_audit_creation_method
;
Olex2 1.2
(compiled 2018.05.29 svn.r3508 for OlexSys, GUI svn.r5506)
;
_audit_update_record
;
2021-07-15 deposited with the CCDC.	2022-03-14 downloaded from the CCDC.
;
_cell_angle_alpha 90
_cell_angle_beta 90
_cell_angle_gamma 90
_cell_formula_units_Z 4
_cell_length_a 16.2474(5)
_cell_length_b 17.2899(8)
_cell_length_c 46.6858(17)
_cell_measurement_reflns_used 6255
_cell_measurement_temperature 293(2)
_cell_measurement_theta_max 62.5890
_cell_measurement_theta_min 3.1520
_cell_volume 13114.8(9)
_computing_cell_refinement 'CrysAlisPro 1.171.40.84a (Rigaku OD, 2020)'
_computing_data_collection 'CrysAlisPro 1.171.40.84a (Rigaku OD, 2020)'
_computing_data_reduction 'CrysAlisPro 1.171.40.84a (Rigaku OD, 2020)'
_computing_molecular_graphics 'Olex2 (Dolomanov et al., 2009)'
_computing_publication_material 'Olex2 (Dolomanov et al., 2009)'
_computing_structure_refinement 'ShelXL (Sheldrick, 2015)'
_diffrn_ambient_temperature 293(2)
_diffrn_detector 'Hybrid Pixel Array Detector'
_diffrn_detector_area_resol_mean 10.0000
_diffrn_detector_type HyPix
_diffrn_measured_fraction_theta_full 0.990
_diffrn_measured_fraction_theta_max 0.990
_diffrn_measurement_details
;
List of Runs (angles in degrees, time in seconds):

  # Type    Start    End  Width  t~exp~   \w     \q     \k     \f   Frames
#--------------------------------------------------------------------------
  1  \w    -43.00  23.00   1.00    0.30    --  -48.45  38.00  60.00   66
  2  \w   -103.00 -77.00   1.00    0.30    --  -48.45-126.00-109.00   26
  3  \w    -40.00  25.00   1.00    0.30    --  -48.45  38.00-180.00   65
  4  \w   -161.00-133.00   1.00    2.70    --  -86.25  -7.00  67.00   28
  5  \w   -101.00 -23.00   1.00    2.70    --  -86.25 145.00-134.00   78
  6  \w     97.00 140.00   1.00    2.70    --  106.49 126.00 -33.00   43
;
_diffrn_measurement_device 'four-circle diffractometer'
_diffrn_measurement_device_type 'XtaLAB Synergy, Dualflex, HyPix'
_diffrn_measurement_method '\w scans'
_diffrn_orient_matrix_type 'CrysAlisPro convention (1999,Acta A55,543-557)'
_diffrn_orient_matrix_UB_11 0.0082716000
_diffrn_orient_matrix_UB_12 0.0841079000
_diffrn_orient_matrix_UB_13 -0.0104579000
_diffrn_orient_matrix_UB_21 -0.0037938000
_diffrn_orient_matrix_UB_22 0.0285439000
_diffrn_orient_matrix_UB_23 0.0311859000
_diffrn_orient_matrix_UB_31 0.0943383000
_diffrn_orient_matrix_UB_32 -0.0061533000
_diffrn_orient_matrix_UB_33 0.0021690000
_diffrn_radiation_monochromator mirror
_diffrn_radiation_probe x-ray
_diffrn_radiation_type CuK\a
_diffrn_radiation_wavelength 1.54184
_diffrn_reflns_av_R_equivalents 0.0705
_diffrn_reflns_av_unetI/netI 0.0807
_diffrn_reflns_Laue_measured_fraction_full 0.990
_diffrn_reflns_Laue_measured_fraction_max 0.990
_diffrn_reflns_limit_h_max 19
_diffrn_reflns_limit_h_min -13
_diffrn_reflns_limit_k_max 16
_diffrn_reflns_limit_k_min -20
_diffrn_reflns_limit_l_max 42
_diffrn_reflns_limit_l_min -55
_diffrn_reflns_number 42625
_diffrn_reflns_point_group_measured_fraction_full 0.927
_diffrn_reflns_point_group_measured_fraction_max 0.927
_diffrn_reflns_theta_full 65.499
_diffrn_reflns_theta_max 65.499
_diffrn_reflns_theta_min 2.725
_diffrn_source 'micro-focus sealed X-ray tube'
_diffrn_source_type 'PhotonJet (Cu) X-ray Source'
_exptl_absorpt_coefficient_mu 2.840
_exptl_absorpt_correction_T_max 1.00000
_exptl_absorpt_correction_T_min 0.78682
_exptl_absorpt_correction_type multi-scan
_exptl_absorpt_process_details
;
CrysAlisPro 1.171.40.84a (Rigaku Oxford Diffraction, 2020)
Empirical absorption correction using spherical harmonics,
implemented in SCALE3 ABSPACK scaling algorithm.
;
_exptl_crystal_colour yellow
_exptl_crystal_colour_primary yellow
_exptl_crystal_density_diffrn 1.156
_exptl_crystal_description block
_exptl_crystal_F_000 4880
_exptl_crystal_recrystallization_method 'Re-crystallisation from solvent: Dioxane/Cyclohexane'
_exptl_crystal_size_max 0.07
_exptl_crystal_size_mid 0.06
_exptl_crystal_size_min 0.05
_refine_diff_density_max 1.422
_refine_diff_density_min -0.668
_refine_diff_density_rms 0.118
_refine_ls_abs_structure_details
;
 Flack x determined using 4134 quotients [(I+)-(I-)]/[(I+)+(I-)]
 (Parsons, Flack and Wagner, Acta Cryst. B69 (2013) 249-259).
;
_refine_ls_abs_structure_Flack 0.020(6)
_refine_ls_extinction_method none
_refine_ls_goodness_of_fit_ref 1.061
_refine_ls_hydrogen_treatment constr
_refine_ls_matrix_type full
_refine_ls_number_parameters 1429
_refine_ls_number_reflns 20927
_refine_ls_number_restraints 994
_refine_ls_restrained_S_all 1.097
_refine_ls_R_factor_all 0.1694
_refine_ls_R_factor_gt 0.1309
_refine_ls_shift/su_max 0.001
_refine_ls_shift/su_mean 0.000
_refine_ls_structure_factor_coef Fsqd
_refine_ls_weighting_details 'w=1/[\s^2^(Fo^2^)+(0.2000P)^2^+50.0000P] where P=(Fo^2^+2Fc^2^)/3'
_refine_ls_weighting_scheme calc
_refine_ls_wR_factor_gt 0.3442
_refine_ls_wR_factor_ref 0.3804
_reflns_Friedel_coverage 0.722
_reflns_Friedel_fraction_full 0.851
_reflns_Friedel_fraction_max 0.851
_reflns_number_gt 14081
_reflns_number_total 20927
_reflns_threshold_expression 'I > 2\s(I)'
_cod_data_source_file d2sc00793b2.cif
_cod_data_source_block 210315c
_cod_database_code 1566607
_shelx_shelxl_version_number 2016/6
_chemical_oxdiff_formula FeSiC
_shelx_space_group_comment
;
The symmetry employed for this shelxl refinement is uniquely defined
by the following loop, which should always be used as a source of
symmetry information in preference to the above space-group names.
They are only intended as comments.
;
_shelx_estimated_absorpt_t_max 0.871
_shelx_estimated_absorpt_t_min 0.826
_diffrn_oxdiff_digest_frames
;
01b2eb776a0e2f8049d12e19ba06070c85000402ea3
;
_reflns_odcompleteness_completeness 77.72
_reflns_odcompleteness_iscentric 1
_reflns_odcompleteness_theta 66.97
_olex2_refinement_description
;
1. Fixed Uiso
 At 1.2 times of:
  All C(H) groups, All C(H,H) groups, All C(H,H,H,H) groups, All N(H) groups
 At 1.5 times of:
  All C(H,H,H) groups, All C(H,H,H,H,H,H) groups
2. Restrained distances
 C64-C37 = C64-C61 = C64-C62
 1.53 with sigma of 0.01
 C75-C64 = C74-C37
 1.53 with sigma of 0.01
 C76-C64 = C64-C77 = C62-C74
 1.53 with sigma of 0.01
 C61-C74
 1.53 with sigma of 0.01
 Si5-C37 = Si5-C75
 1.85 with sigma of 0.01
 C69-C68 = C69-C43 = C70-C69
 1.53 with sigma of 0.01
 C52-C16
 1.53 with sigma of 0.01
 C82-C52 = C52-C16 = C81-C52
 1.53 with sigma of 0.01
 C82-C81
 2.6 with sigma of 0.02
 C83-C33
 1.53 with sigma of 0.01
 C81-C16
 2.4 with sigma of 0.02
 C94-C57 = C94-C95 = C94-C93
 1.53 with sigma of 0.01
 C85-C88 = C100-C85 = C85-C87
 1.53 with sigma of 0.01
 C100-C88
 2.4 with sigma of 0.02
 C100-C87
 2.3 with sigma of 0.02
 C88-C87
 2.4 with sigma of 0.02
 C54-C49 = C73-C72 = C67-C49 = C73-C54 = C73-C27 = C49-C27
 1.53 with sigma of 0.01
 C65-C33 = C56-C33 = C33-C13
 1.53 with sigma of 0.01
 C71-C33 = C65-C33
 1.53 with sigma of 0.01
 C63-C34 = C63-C46 = C66-C63
 1.53 with sigma of 0.01
 C78-C43 = C80-C78 = C79-C78
 1.53 with sigma of 0.01
 C80-C79
 2.4 with sigma of 0.02
 C97-C91 = C91-C58 = C96-C91
 1.53 with sigma of 0.01
 H96C-H58A
 2.2 with sigma of 0.02
 H58A-H96A
 2.2 with sigma of 0.02
 H57A-H93A
 2.2 with sigma of 0.02
 H82A_$1-H10B
 2.2 with sigma of 0.02
 H97B_$2-H66B
 2.2 with sigma of 0.02
 H66A-H97B_$2
 2.2 with sigma of 0.02
 H81B-H98C_$3
 2.2 with sigma of 0.02
 H98A_$3-H81B
 2.2 with sigma of 0.02
 C99-C53 = C98-C53 = C53-C51
 1.53 with sigma of 0.01
 H99B-H98A
 2.2 with sigma of 0.02
 H98B-H99B
 2.2 with sigma of 0.02
 Si14-O22 = Si10-O22 = Si11-O25 = Si16-O25 = Si11-O16 = Si10-O16 = Si10-O23 =
 Si13-O23 = Si12-O13 = Si14-O28 = Si16-O28 = Si14-O13 = Si15-O26 = Si12-O27 =
 Si15-O27 = Si15-O17 = Si9-O17 = Si9-O20 = Si9-O18 = Si11-O18 = Si12-O24 = Si13-
 O24 = Si13-O20 = Si16-O26
 1.59 with sigma of 0.01
 Si0A-O20 = Si0A-O0AA = Si1A-O0AA = Si1A-O27
 1.59 with sigma of 0.01
 Si13-C0AA
 1.8 with sigma of 0.02
 C1AA-C0AA = C2AA-C1AA = C3AA-C1AA
 1.53 with sigma of 0.01
 Si9-C31 = Si16-C87 = Si15-C57 = Si12-C58 = Si14-C51 = Si10-C29 = Si11-C86
 1.8 with sigma of 0.02
 H10C-H82A_$1
 2.2 with sigma of 0.02
 Si7-O21 = Si8-O21 = Si8-O19 = Si8-O9 = Si7-O4 = Si7-O14
 1.6 with sigma of 0.01
3. Rigid bond restraints
 Si9, Si11, Si15, Si16, O17, O18, O25, O26
 with sigma for 1-2 distances of 0.01 and sigma for 1-3 distances of 0.01
 C27, C49, C54, C67, C72, C73
 with sigma for 1-2 distances of 0.01 and sigma for 1-3 distances of 0.01
 C33, C65, C71
 with sigma for 1-2 distances of 0.01 and sigma for 1-3 distances of 0.01
 C46, C63, C34, C66
 with sigma for 1-2 distances of 0.005 and sigma for 1-3 distances of 0.01
 C43, C68, C69, C70, C78, C79, C80
 with sigma for 1-2 distances of 0.01 and sigma for 1-3 distances of 0.01
4. Uiso/Uaniso restraints and constraints
Si7 \\sim C43 \\sim C68 \\sim C69 \\sim C70: within 2A with sigma of 0.01 and
sigma for terminal atoms of 0.01
Si4 \\sim C16 \\sim C52 \\sim C81 \\sim C82: within 2A with sigma of 0.01 and
sigma for terminal atoms of 0.01
Si16 \\sim C85 \\sim C87 \\sim C88 \\sim C100: within 2A with sigma of 0.01 and
sigma for terminal atoms of 0.01
C84 \\sim C89 \\sim C90 \\sim C86: within 2A with sigma of 0.01 and sigma for
terminal atoms of 0.01
Si14 \\sim C51 \\sim C53 \\sim C98 \\sim C99: within 2A with sigma of 0.01 and
sigma for terminal atoms of 0.01
Si12 \\sim Si15 \\sim O17 \\sim O27 \\sim C57 \\sim C93 \\sim C94 \\sim C95:
within 2A with sigma of 0.01 and sigma for terminal atoms of 0.01
Si12 \\sim C58 \\sim C91 \\sim C96 \\sim C97: within 2A with sigma of 0.01 and
sigma for terminal atoms of 0.01
Si13: within 2A with sigma of 0.01 and sigma for terminal atoms of 0.01
Si13 \\sim Si0A \\sim C0AA \\sim C1AA \\sim C2AA \\sim C3AA: within 2A with
sigma of 0.01 and sigma for terminal atoms of 0.01
C31 \\sim C45 \\sim C59 \\sim C55: within 2A with sigma of 0.01 and sigma for
terminal atoms of 0.01
C6AA \\sim C7AA \\sim C5AA \\sim C4AA \\sim Si8 \\sim O9 \\sim O19 \\sim O21:
within 2A with sigma of 0.01 and sigma for terminal atoms of 0.01
Uanis(Si16) \\sim Ueq: with sigma of 0.005 and sigma for terminal atoms of 0.01
Uanis(C48) \\sim Ueq, Uanis(C50) \\sim Ueq, Uanis(C25) \\sim Ueq, Uanis(C38)
\\sim Ueq, Uanis(C3) \\sim Ueq, Uanis(C22) \\sim Ueq, Uanis(C36) \\sim Ueq,
Uanis(C32) \\sim Ueq, Uanis(C39) \\sim Ueq, Uanis(C23) \\sim Ueq, Uanis(C4)
\\sim Ueq, Uanis(C42) \\sim Ueq, Uanis(C35) \\sim Ueq, Uanis(C2) \\sim Ueq:
with sigma of 0.01 and sigma for terminal atoms of 0.02
Uanis(N3) \\sim Ueq, Uanis(C3) \\sim Ueq, Uanis(O12) \\sim Ueq, Uanis(N4) \\sim
Ueq: with sigma of 0.01 and sigma for terminal atoms of 0.02
Uanis(C2) \\sim Ueq, Uanis(N2) \\sim Ueq: with sigma of 0.01 and sigma for
terminal atoms of 0.02
Uanis(C37) \\sim Ueq, Uanis(C61) \\sim Ueq, Uanis(C62) \\sim Ueq, Uanis(C64)
\\sim Ueq, Uanis(C74) \\sim Ueq, Uanis(C75) \\sim Ueq, Uanis(C76) \\sim Ueq,
Uanis(C77) \\sim Ueq: with sigma of 0.01 and sigma for terminal atoms of 0.02
Uanis(C83) \\sim Ueq, Uanis(C81) \\sim Ueq, Uanis(C52) \\sim Ueq, Uanis(C82)
\\sim Ueq, Uanis(C16) \\sim Ueq: with sigma of 0.01 and sigma for terminal
atoms of 0.02
Uanis(O1) \\sim Ueq, Uanis(C24) \\sim Ueq, Uanis(O3) \\sim Ueq, Uanis(C2) \\sim
Ueq, Uanis(C26) \\sim Ueq, Uanis(O6) \\sim Ueq: with sigma of 0.005 and sigma
for terminal atoms of 0.01
Uanis(O1) \\sim Ueq, Uanis(C1) \\sim Ueq: with sigma of 0.005 and sigma for
terminal atoms of 0.01
Uanis(C86) \\sim Ueq, Uanis(C84) \\sim Ueq, Uanis(C89) \\sim Ueq, Uanis(C90)
\\sim Ueq: with sigma of 0.01 and sigma for terminal atoms of 0.02
Uanis(C73) \\sim Ueq, Uanis(C49) \\sim Ueq, Uanis(C67) \\sim Ueq, Uanis(C72)
\\sim Ueq, Uanis(C54) \\sim Ueq: with sigma of 0.01 and sigma for terminal
atoms of 0.02
Uanis(C71) \\sim Ueq, Uanis(C65) \\sim Ueq, Uanis(C33) \\sim Ueq, Uanis(C56)
\\sim Ueq: with sigma of 0.01 and sigma for terminal atoms of 0.02
Uanis(O21) \\sim Ueq: with sigma of 0.01 and sigma for terminal atoms of 0.02
Uanis(C18) \\sim Ueq, Uanis(C29) \\sim Ueq: with sigma of 0.01 and sigma for
terminal atoms of 0.02
Uanis(C14) \\sim Ueq: with sigma of 0.01 and sigma for terminal atoms of 0.02
Uanis(C34) \\sim Ueq, Uanis(C63) \\sim Ueq, Uanis(C66) \\sim Ueq, Uanis(C46)
\\sim Ueq: with sigma of 0.01 and sigma for terminal atoms of 0.02
Uanis(C43) \\sim Ueq, Uanis(C68) \\sim Ueq, Uanis(C69) \\sim Ueq, Uanis(C70)
\\sim Ueq, Uanis(C78) \\sim Ueq, Uanis(C79) \\sim Ueq, Uanis(C80) \\sim Ueq:
with sigma of 0.01 and sigma for terminal atoms of 0.02
Uanis(O22) \\sim Ueq, Uanis(O28) \\sim Ueq, Uanis(O24) \\sim Ueq, Uanis(O25)
\\sim Ueq, Uanis(O18) \\sim Ueq, Uanis(O23) \\sim Ueq, Uanis(O20) \\sim Ueq,
Uanis(O17) \\sim Ueq, Uanis(O27) \\sim Ueq, Uanis(O26) \\sim Ueq, Uanis(O13)
\\sim Ueq, Uanis(Si11) \\sim Ueq: with sigma of 0.01 and sigma for terminal
atoms of 0.02
Uanis(Si13) \\sim Ueq, Uanis(Si15) \\sim Ueq, Uanis(O13) \\sim Ueq: with sigma
of 0.005 and sigma for terminal atoms of 0.01
Uanis(Si13) \\sim Ueq: with sigma of 0.005 and sigma for terminal atoms of 0.01
Uanis(Si1A) \\sim Ueq, Uanis(O0AA) \\sim Ueq, Uanis(Si0A) \\sim Ueq: with sigma
of 0.01 and sigma for terminal atoms of 0.02
Uanis(C31) \\sim Ueq, Uanis(C45) \\sim Ueq, Uanis(C55) \\sim Ueq, Uanis(C59)
\\sim Ueq: with sigma of 0.01 and sigma for terminal atoms of 0.02
Uanis(C4AA) \\sim Ueq, Uanis(C5AA) \\sim Ueq, Uanis(C6AA) \\sim Ueq,
Uanis(C7AA) \\sim Ueq, Uanis(Si8) \\sim Ueq, Uanis(O9) \\sim Ueq, Uanis(O19)
\\sim Ueq, Uanis(O21) \\sim Ueq: with sigma of 0.01 and sigma for terminal
atoms of 0.02
Uanis(O9) \\sim Ueq, Uanis(O19) \\sim Ueq, Uanis(O21) \\sim Ueq: with sigma of
0.005 and sigma for terminal atoms of 0.01
5. Others
 Sof(H33A)=Sof(C71)=Sof(H71A)=Sof(H71B)=Sof(H71C)=Sof(C83)=Sof(H83A)=Sof(H83B)=
 Sof(H83C)=1-FVAR(1)
 Sof(H33)=Sof(C56)=Sof(H56A)=Sof(H56B)=Sof(H56C)=Sof(C65)=Sof(H65A)=Sof(H65B)=
 Sof(H65C)=FVAR(1)
 Sof(H27C)=Sof(H27D)=Sof(H54D)=Sof(H54E)=Sof(H54F)=Sof(C72)=Sof(H72A)=
 Sof(H72B)=Sof(H72C)=Sof(C73)=Sof(H73)=1-FVAR(2)
 Sof(H27A)=Sof(H27B)=Sof(C49)=Sof(H49)=Sof(H54A)=Sof(H54B)=Sof(H54C)=Sof(C67)=
 Sof(H67A)=Sof(H67B)=Sof(H67C)=FVAR(2)
 Sof(C61)=Sof(H61A)=Sof(H61B)=Sof(H61C)=Sof(C62)=Sof(H62A)=Sof(H62B)=Sof(H62C)=
 Sof(C74)=Sof(H74)=Sof(C75)=Sof(H75A)=Sof(H75B)=1-FVAR(3)
 Sof(C37)=Sof(H37A)=Sof(H37B)=Sof(C64)=Sof(H64)=Sof(C76)=Sof(H76A)=Sof(H76B)=
 Sof(H76C)=Sof(C77)=Sof(H77A)=Sof(H77B)=Sof(H77C)=FVAR(3)
 Sof(H43C)=Sof(H43D)=Sof(C78)=Sof(H78)=Sof(C79)=Sof(H79A)=Sof(H79B)=Sof(H79C)=
 Sof(C80)=Sof(H80A)=Sof(H80B)=Sof(H80C)=1-FVAR(4)
 Sof(H43A)=Sof(H43B)=Sof(C68)=Sof(H68A)=Sof(H68B)=Sof(H68C)=Sof(C69)=Sof(H69)=
 Sof(C70)=Sof(H70A)=Sof(H70B)=Sof(H70C)=FVAR(4)
 Sof(Si1A)=Sof(Si0A)=Sof(O0AA)=1-FVAR(5)
 Sof(Si12)=Sof(Si13)=Sof(O24)=FVAR(5)
6.a Riding coordinates:
 N1(H1), C54(H54A,H54B,H54C), C54(H54D,H54E,H54F), C55(H55A,H55B,H55C),
 C65(H65A,H65B,H65C), C67(H67A,H67B,H67C), C79(H79A,H79B,H79C), C80(H80A,H80B,
 H80C), C89(H89A,H89B,H89C)
6.b Ternary CH refined with riding coordinates:
 C6(H6), C22(H22), C24(H24), C33(H33), C33(H33A), C45(H45), C49(H49), C52(H52),
  C53(H53), C63(H63), C64(H64), C69(H69), C73(H73), C74(H74), C78(H78),
 C84(H84), C85(H85), C91(H91), C94(H94), C1AA(H1AA), C5AA(H5AA)
6.c Secondary CH2 refined with riding coordinates:
 C7(H7A,H7B), C13(H13A,H13B), C16(H16A,H16B), C17(H17A,H17B), C18(H18A,H18B),
 C21(H21A,H21B), C26(H26A,H26B), C27(H27A,H27B), C27(H27C,H27D), C28(H28A,H28B),
  C29(H29A,H29B), C31(H31A,H31B), C34(H34A,H34B), C37(H37A,H37B), C41(H41A,
 H41B), C43(H43A,H43B), C43(H43C,H43D), C51(H51A,H51B), C57(H57A,H57B),
 C58(H58A,H58B), C75(H75A,H75B), C86(H86A,H86B), C87(H87A,H87B), C0AA(H0AA,
 H0AB), C4AA(H4AA,H4AB)
6.d Aromatic/amide H refined with riding coordinates:
 N2(H2), N3(H3), N4(H4), C8(H8), C9(H9), C10(H10), C12(H12), C15(H15),
 C19(H19), C20(H20), C25(H25), C32(H32), C35(H35), C36(H36), C38(H38), C39(H39),
  C42(H42), C44(H44), C48(H48), C50(H50)
6.e Idealised Me refined as rotating group:
 C46(H46A,H46B,H46C), C56(H56A,H56B,H56C), C59(H59A,H59B,H59C), C61(H61A,H61B,
 H61C), C62(H62A,H62B,H62C), C66(H66A,H66B,H66C), C68(H68A,H68B,H68C), C70(H70A,
 H70B,H70C), C71(H71A,H71B,H71C), C72(H72A,H72B,H72C), C76(H76A,H76B,H76C),
 C77(H77A,H77B,H77C), C81(H81A,H81B,H81C), C82(H82A,H82B,H82C), C83(H83A,H83B,
 H83C), C88(H88A,H88B,H88C), C90(H90A,H90B,H90C), C93(H93A,H93B,H93C), C95(H95A,
 H95B,H95C), C96(H96A,H96B,H96C), C97(H97A,H97B,H97C), C98(H98A,H98B,H98C),
 C99(H99A,H99B,H99C), C100(H10A,H10B,H10C), C3AA(H3AA,H3AB,H3AC), C2AA(H2AA,
 H2AB,H2AC), C7AA(H7AA,H7AB,H7AC), C6AA(H6AA,H6AB,H6AC)
;
_olex2_submission_special_instructions 'No special instructions were received'
_oxdiff_exptl_absorpt_empirical_details
;
Empirical correction (ABSPACK) includes:
- Absorption correction using spherical harmonics
- Frame scaling
;
_oxdiff_exptl_absorpt_empirical_full_max 1.309
_oxdiff_exptl_absorpt_empirical_full_min 0.708

loop_
_space_group_symop_operation_xyz
'x, y, z'
'-x+1/2, -y, z+1/2'
'-x, y+1/2, -z+1/2'
'x+1/2, -y+1/2, -z'

loop_
_atom_site_label
_atom_site_type_symbol
_atom_site_fract_x
_atom_site_fract_y
_atom_site_fract_z
_atom_site_U_iso_or_equiv
_atom_site_adp_type
_atom_site_occupancy
_atom_site_site_symmetry_order
_atom_site_calc_flag
_atom_site_refinement_flags_posn
_atom_site_refinement_flags_adp
_atom_site_refinement_flags_occupancy
_atom_site_disorder_assembly
_atom_site_disorder_group
Fe1 Fe 0.29299(18) 0.6918(2) 0.41377(7) 0.0882(11) Uani 1 1 d . . . . .
Si1 Si 0.4572(2) 0.5365(2) 0.60447(8) 0.0505(9) Uani 1 1 d . . . . .
Si2 Si 0.4846(3) 0.3865(3) 0.67936(9) 0.0602(11) Uani 1 1 d . . . . .
Si3 Si 0.5983(2) 0.5039(3) 0.64880(8) 0.0536(10) Uani 1 1 d . . . . .
Si4 Si 0.3446(2) 0.4193(2) 0.63471(9) 0.0515(9) Uani 1 1 d . U . . .
Si5 Si 0.5255(3) 0.4072(3) 0.56503(9) 0.0615(11) Uani 1 1 d D . . . .
Si6 Si 0.4126(3) 0.2883(3) 0.59573(10) 0.0652(12) Uani 1 1 d . . . . .
Si7 Si 0.5518(3) 0.2555(3) 0.63994(12) 0.0743(14) Uani 1 1 d D U . . .
Si8 Si 0.6652(3) 0.3743(3) 0.60868(12) 0.0782(14) Uani 1 1 d D U . . .
Si9 Si 0.2246(3) 0.7876(3) 0.70265(12) 0.0803(15) Uani 1 1 d D U . . .
Si10 Si 0.1497(5) 0.8918(3) 0.61998(12) 0.0936(19) Uani 1 1 d D . . . .
Si11 Si 0.0786(3) 0.7656(4) 0.65996(14) 0.0990(19) Uani 1 1 d D U . . .
Si12 Si 0.1756(5) 1.0412(4) 0.69097(17) 0.090(3) Uani 0.740(13) 1 d D U P A 1
Si13 Si 0.2884(6) 0.9159(5) 0.66109(16) 0.087(2) Uani 0.740(13) 1 d D U P A 1
Si14 Si 0.0290(4) 1.0058(4) 0.65121(17) 0.115(2) Uani 1 1 d D U . . .
Si15 Si 0.1218(5) 0.9142(5) 0.73391(16) 0.125(2) Uani 1 1 d D U . . .
Si16 Si -0.0261(7) 0.8738(6) 0.6919(2) 0.155(3) Uani 1 1 d D U . . .
O1 O 0.4721(6) 0.8052(6) 0.4486(2) 0.053(2) Uani 1 1 d . U . . .
O2 O 0.5499(7) 0.4564(6) 0.6735(2) 0.060(3) Uani 1 1 d . . . . .
O3 O 0.3817(7) 0.6799(7) 0.5090(2) 0.067(3) Uani 1 1 d . U . . .
O4 O 0.4766(6) 0.2510(6) 0.6173(2) 0.071(3) Uani 1 1 d D . . . .
O5 O 0.4631(8) 0.3368(7) 0.5718(2) 0.076(3) Uani 1 1 d . . . . .
O6 O 0.1957(7) 0.8081(7) 0.4977(3) 0.069(3) Uani 1 1 d . U . . .
O7 O 0.3772(5) 0.4962(6) 0.6189(2) 0.053(2) Uani 1 1 d . . . . .
O8 O 0.3989(6) 0.4057(6) 0.6627(2) 0.059(3) Uani 1 1 d . . . . .
O9 O 0.6117(7) 0.3900(7) 0.5803(2) 0.078(3) Uani 1 1 d D U . . .
O10 O 0.4879(6) 0.4866(6) 0.5774(2) 0.060(3) Uani 1 1 d . . . . .
O11 O 0.5300(7) 0.5416(7) 0.6279(2) 0.068(3) Uani 1 1 d . . . . .
O12 O 0.1070(6) 0.6455(7) 0.4586(3) 0.079(4) Uani 1 1 d . U . . .
O13 O 0.1047(6) 1.0418(7) 0.6658(3) 0.076(3) Uani 1 1 d D U . . .
O14 O 0.5226(7) 0.3050(6) 0.6677(2) 0.072(3) Uani 1 1 d D . . . .
O15 O 0.3537(8) 0.3468(7) 0.6132(3) 0.073(3) Uani 1 1 d . . . . .
O16 O 0.1003(7) 0.8208(7) 0.6332(3) 0.088(4) Uani 1 1 d D . . . .
O17 O 0.1848(9) 0.8441(8) 0.7265(3) 0.108(4) Uani 1 1 d D U . . .
O18 O 0.1546(7) 0.7538(7) 0.6813(3) 0.085(3) Uani 1 1 d D U . . .
O19 O 0.6548(8) 0.4458(7) 0.6299(3) 0.087(3) Uani 1 1 d D U . . .
O20 O 0.2849(7) 0.8394(7) 0.6827(2) 0.089(4) Uani 1 1 d D U . . .
O21 O 0.6293(7) 0.2973(7) 0.6244(3) 0.088(3) Uani 1 1 d D U . . .
O22 O 0.0897(11) 0.9630(9) 0.6284(3) 0.120(5) Uani 1 1 d D U . . .
O23 O 0.2402(8) 0.8935(10) 0.6333(3) 0.109(5) Uani 1 1 d D U . . .
O24 O 0.2451(11) 0.9914(9) 0.6749(4) 0.096(6) Uani 0.740(13) 1 d D U P A 1
O25 O 0.0050(10) 0.7963(10) 0.6774(4) 0.140(5) Uani 1 1 d D U . . .
O26 O 0.0349(10) 0.9046(15) 0.7167(4) 0.166(7) Uani 1 1 d D U . . .
O27 O 0.1651(11) 0.9900(8) 0.7193(3) 0.124(4) Uani 1 1 d D U . . .
O28 O -0.0172(13) 0.9481(11) 0.6720(5) 0.163(8) Uani 1 1 d D U . . .
N1 N 0.3617(7) 0.8118(7) 0.4781(2) 0.045(2) Uani 1 1 d . . . . .
H1 H 0.326963 0.849321 0.477512 0.054 Uiso 1 1 d R . . . .
N2 N 0.4885(7) 0.7301(7) 0.5327(2) 0.052(3) Uani 1 1 d . U . . .
H2 H 0.513633 0.772428 0.536779 0.063 Uiso 1 1 calc R . . . .
N3 N 0.0934(8) 0.7929(8) 0.5292(3) 0.062(3) Uani 1 1 d . U . . .
H3 H 0.063743 0.759675 0.538196 0.074 Uiso 1 1 calc R . . . .
N4 N 0.2115(9) 0.6512(8) 0.4899(3) 0.071(4) Uani 1 1 d . U . . .
H4 H 0.262674 0.641317 0.492921 0.085 Uiso 1 1 calc R . . . .
C1 C 0.4005(8) 0.8046(8) 0.4517(3) 0.043(3) Uani 1 1 d . U . . .
C2 C 0.4261(7) 0.7356(8) 0.5153(3) 0.043(3) Uani 1 1 d . U . . .
C3 C 0.1509(9) 0.7662(9) 0.5128(3) 0.056(4) Uani 1 1 d . U . . .
C4 C 0.1785(9) 0.6393(10) 0.4632(4) 0.062(4) Uani 1 1 d . U . . .
C5 C 0.3430(12) 0.7948(11) 0.4273(3) 0.074(5) Uani 1 1 d . . . . .
C6 C 0.4119(8) 0.8143(8) 0.5037(3) 0.049(3) Uani 1 1 d . . . . .
H6 H 0.465385 0.836474 0.498596 0.058 Uiso 1 1 calc R . . . .
C7 C 0.0748(10) 0.8728(9) 0.5336(4) 0.063(4) Uani 1 1 d . . . . .
H7A H 0.021008 0.884258 0.525628 0.076 Uiso 1 1 calc R . . . .
H7B H 0.115073 0.904404 0.523703 0.076 Uiso 1 1 calc R . . . .
C8 C 0.3681(15) 1.1063(12) 0.5008(4) 0.085(6) Uani 1 1 d . . . . .
H8 H 0.369111 1.157122 0.494304 0.102 Uiso 1 1 calc R . . . .
C9 C 0.3002(10) 0.9846(12) 0.5070(4) 0.069(4) Uani 1 1 d . . . . .
H9 H 0.253574 0.953922 0.504802 0.083 Uiso 1 1 calc R . . . .
C10 C 0.2684(11) 0.5217(12) 0.5455(4) 0.076(5) Uani 1 1 d . . . . .
H10 H 0.318374 0.547706 0.544033 0.091 Uiso 1 1 calc R . . . .
C11 C 0.3695(9) 0.9500(11) 0.5186(3) 0.063(4) Uani 1 1 d . . . . .
C12 C 0.4373(13) 1.0733(13) 0.5129(5) 0.087(6) Uani 1 1 d . . . . .
H12 H 0.484614 1.102884 0.515181 0.104 Uiso 1 1 calc R . . . .
C13 C 0.3502(13) 0.2165(11) 0.5765(4) 0.082(6) Uani 1 1 d D . . . .
H13A H 0.315309 0.243770 0.562992 0.099 Uiso 1 1 calc R . . . .
H13B H 0.387016 0.183908 0.565470 0.099 Uiso 1 1 calc R . . . .
C14 C 0.1952(11) 0.5620(11) 0.5434(4) 0.078(5) Uani 1 1 d . U . . .
C15 C 0.2522(10) 0.7997(11) 0.4264(3) 0.070(5) Uani 1 1 d . . . . .
H15 H 0.215379 0.809970 0.441160 0.084 Uiso 1 1 calc R . . . .
C16 C 0.2362(12) 0.4304(11) 0.6442(5) 0.087(4) Uani 1 1 d D U . . .
H16A H 0.230170 0.481149 0.652857 0.104 Uiso 1 1 calc R . . . .
H16B H 0.205266 0.431346 0.626452 0.104 Uiso 1 1 calc R . . . .
C17 C 0.3704(10) 0.8688(9) 0.5262(3) 0.056(4) Uani 1 1 d . . . . .
H17A H 0.314074 0.851834 0.529082 0.067 Uiso 1 1 calc R . . . .
H17B H 0.399013 0.863077 0.544313 0.067 Uiso 1 1 calc R . . . .
C18 C 0.0754(10) 0.8925(12) 0.5655(4) 0.079(5) Uani 1 1 d . U . . .
H18A H 0.056830 0.945556 0.567674 0.094 Uiso 1 1 calc R . . . .
H18B H 0.035298 0.859761 0.575009 0.094 Uiso 1 1 calc R . . . .
C19 C 0.4371(11) 0.9971(11) 0.5216(4) 0.073(5) Uani 1 1 d . . . . .
H19 H 0.484612 0.976824 0.529737 0.087 Uiso 1 1 calc R . . . .
C20 C 0.2947(13) 1.0605(14) 0.4985(4) 0.090(6) Uani 1 1 d . . . . .
H20 H 0.245810 1.081257 0.491523 0.108 Uiso 1 1 calc R . . . .
C21 C 0.4407(13) 0.6384(10) 0.5923(4) 0.079(5) Uani 1 1 d . . . . .
H21A H 0.396017 0.640298 0.578529 0.095 Uiso 1 1 calc R . . . .
H21B H 0.426166 0.670737 0.608495 0.095 Uiso 1 1 calc R . . . .
C22 C 0.3273(10) 0.6095(11) 0.4418(4) 0.074(5) Uani 1 1 d . U . . .
H22 H 0.362020 0.617163 0.458708 0.089 Uiso 1 1 calc R . . . .
C23 C 0.2369(13) 0.6159(13) 0.4408(5) 0.088(6) Uani 1 1 d . U . . .
C24 C 0.1605(11) 0.6805(10) 0.5132(4) 0.065(4) Uani 1 1 d . U . . .
H24 H 0.105458 0.658784 0.510304 0.078 Uiso 1 1 calc R . . . .
C25 C 0.2671(14) 0.4449(14) 0.5498(5) 0.094(6) Uani 1 1 d . U . . .
H25 H 0.316733 0.419501 0.553016 0.112 Uiso 1 1 calc R . . . .
C26 C 0.1916(13) 0.6483(11) 0.5413(4) 0.081(5) Uani 1 1 d . U . . .
H26A H 0.246419 0.668580 0.544626 0.097 Uiso 1 1 calc R . . . .
H26B H 0.156449 0.667447 0.556497 0.097 Uiso 1 1 calc R . . . .
C27 C 0.4636(10) 0.3805(12) 0.7180(3) 0.078(5) Uani 1 1 d D U . . .
H27A H 0.457264 0.432759 0.725197 0.093 Uiso 0.43(5) 1 calc R . P B 1
H27B H 0.411071 0.354606 0.720494 0.093 Uiso 0.43(5) 1 calc R . P B 1
H27C H 0.433907 0.426874 0.723452 0.093 Uiso 0.57(5) 1 calc R . P B 2
H27D H 0.426675 0.337135 0.721064 0.093 Uiso 0.57(5) 1 calc R . P B 2
C28 C 0.5219(12) 0.6566(11) 0.5467(3) 0.072(5) Uani 1 1 d . . . . .
H28A H 0.487078 0.612888 0.541886 0.086 Uiso 1 1 calc R . . . .
H28B H 0.577074 0.646078 0.539795 0.086 Uiso 1 1 calc R . . . .
C29 C 0.1560(10) 0.8844(11) 0.5811(3) 0.071(4) Uani 1 1 d D U . . .
H29A H 0.193275 0.924018 0.574192 0.085 Uiso 1 1 calc R . . . .
H29B H 0.179732 0.834607 0.576258 0.085 Uiso 1 1 calc R . . . .
C31 C 0.2750(16) 0.7069(13) 0.7197(5) 0.109(6) Uani 1 1 d D U . . .
H31A H 0.328322 0.724351 0.726453 0.131 Uiso 1 1 calc R . . . .
H31B H 0.242984 0.692726 0.736449 0.131 Uiso 1 1 calc R . . . .
C32 C 0.2847(14) 0.5827(14) 0.3950(5) 0.102(7) Uani 1 1 d . U . . .
H32 H 0.286031 0.569251 0.375716 0.122 Uiso 1 1 calc R . . . .
C33 C 0.2954(14) 0.1641(12) 0.5948(4) 0.103(6) Uani 1 1 d D U . . .
H33 H 0.267241 0.196663 0.608905 0.123 Uiso 0.60(4) 1 calc R . P C 1
H33A H 0.240589 0.185725 0.591303 0.123 Uiso 0.40(4) 1 calc R . P C 2
C34 C 0.6632(12) 0.5720(11) 0.6638(4) 0.080(4) Uani 1 1 d D U . . .
H34A H 0.710433 0.544144 0.671303 0.096 Uiso 1 1 calc R . . . .
H34B H 0.683273 0.604073 0.648295 0.096 Uiso 1 1 calc R . . . .
C35 C 0.2353(14) 0.7842(13) 0.3964(4) 0.091(6) Uani 1 1 d . U . . .
H35 H 0.183080 0.785131 0.388239 0.109 Uiso 1 1 calc R . . . .
C36 C 0.2117(14) 0.5995(15) 0.4117(5) 0.104(7) Uani 1 1 d . U . . .
H36 H 0.157947 0.599724 0.404860 0.124 Uiso 1 1 calc R . . . .
C37 C 0.523(2) 0.4311(16) 0.5262(3) 0.066(8) Uani 0.61(4) 1 d D U P D 2
H37A H 0.501467 0.483412 0.524971 0.079 Uiso 0.61(4) 1 calc R . P D 2
H37B H 0.579588 0.433506 0.520069 0.079 Uiso 0.61(4) 1 calc R . P D 2
C38 C 0.1931(15) 0.4005(15) 0.5495(6) 0.105(7) Uani 1 1 d . U . . .
H38 H 0.193222 0.346668 0.549350 0.125 Uiso 1 1 calc R . . . .
C39 C 0.3553(15) 0.5906(14) 0.4137(6) 0.103(7) Uani 1 1 d . U . . .
H39 H 0.409990 0.584440 0.408262 0.124 Uiso 1 1 calc R . . . .
C41 C 0.5228(11) 0.6688(14) 0.5781(4) 0.092(7) Uani 1 1 d . . . . .
H41A H 0.529164 0.723485 0.582101 0.110 Uiso 1 1 calc R . . . .
H41B H 0.569451 0.641748 0.586291 0.110 Uiso 1 1 calc R . . . .
C42 C 0.3060(15) 0.7679(15) 0.3816(5) 0.105(7) Uani 1 1 d . U . . .
H42 H 0.309579 0.753511 0.362421 0.126 Uiso 1 1 calc R . . . .
C43 C 0.5805(14) 0.1576(13) 0.6504(5) 0.100(4) Uani 1 1 d D U . . .
H43A H 0.542315 0.140574 0.665091 0.120 Uiso 0.60(3) 1 calc R . P E 1
H43B H 0.572787 0.124160 0.633949 0.120 Uiso 0.60(3) 1 calc R . P E 1
H43C H 0.529653 0.128345 0.651606 0.120 Uiso 0.40(3) 1 calc R . P E 2
H43D H 0.611311 0.136111 0.634506 0.120 Uiso 0.40(3) 1 calc R . P E 2
C44 C 0.3700(12) 0.7768(12) 0.4000(3) 0.079(5) Uani 1 1 d . . . . .
H44 H 0.425088 0.771478 0.394946 0.095 Uiso 1 1 calc R . . . .
C45 C 0.288(2) 0.6339(18) 0.7017(6) 0.127(6) Uani 1 1 d . U . . .
H45 H 0.234948 0.612362 0.695956 0.152 Uiso 1 1 calc R . . . .
C46 C 0.586(2) 0.6880(17) 0.6718(7) 0.144(9) Uani 1 1 d D U . . .
H46A H 0.623194 0.726965 0.664877 0.216 Uiso 1 1 calc GR . . . .
H46B H 0.547410 0.710962 0.684798 0.216 Uiso 1 1 calc GR . . . .
H46C H 0.557285 0.665227 0.656008 0.216 Uiso 1 1 calc GR . . . .
C48 C 0.1241(16) 0.5223(15) 0.5464(6) 0.111(7) Uani 1 1 d . U . . .
H48 H 0.074592 0.549345 0.546265 0.133 Uiso 1 1 calc R . . . .
C49 C 0.527(2) 0.339(3) 0.7369(5) 0.102(10) Uani 0.43(5) 1 d D U P B 1
H49 H 0.526538 0.283821 0.732299 0.123 Uiso 0.43(5) 1 calc R . P B 1
C50 C 0.1224(19) 0.4423(19) 0.5496(7) 0.134(10) Uani 1 1 d . U . . .
H50 H 0.072132 0.417207 0.551744 0.160 Uiso 1 1 calc R . . . .
C51 C -0.0499(17) 1.0748(17) 0.6371(7) 0.145(6) Uani 1 1 d D U . . .
H51A H -0.096059 1.046421 0.629145 0.174 Uiso 1 1 calc R . . . .
H51B H -0.070200 1.107304 0.652515 0.174 Uiso 1 1 calc R . . . .
C52 C 0.1933(16) 0.3724(15) 0.6641(5) 0.142(6) Uani 1 1 d D U . . .
H52 H 0.235289 0.342775 0.674478 0.170 Uiso 1 1 calc R . . . .
C53 C -0.0095(19) 1.1250(19) 0.6138(8) 0.180(7) Uani 1 1 d D U . . .
H53 H 0.014441 1.091416 0.599061 0.216 Uiso 1 1 calc R . . . .
C54 C 0.5075(19) 0.3497(19) 0.7689(5) 0.136(8) Uani 1 1 d D U . . .
H54A H 0.464070 0.386787 0.771171 0.203 Uiso 0.43(5) 1 d R . P B 1
H54B H 0.556239 0.368107 0.778241 0.203 Uiso 0.43(5) 1 d R . P B 1
H54C H 0.491130 0.301277 0.777131 0.203 Uiso 0.43(5) 1 d R . P B 1
H54D H 0.472880 0.390417 0.775921 0.203 Uiso 0.57(5) 1 d R . P B 2
H54E H 0.554280 0.343897 0.781221 0.203 Uiso 0.57(5) 1 d R . P B 2
H54F H 0.476990 0.302137 0.768371 0.203 Uiso 0.57(5) 1 d R . P B 2
C55 C 0.337(2) 0.573(2) 0.7209(7) 0.144(7) Uani 1 1 d . U . . .
H55A H 0.389324 0.595689 0.725135 0.216 Uiso 1 1 d R . . . .
H55B H 0.345124 0.524919 0.710835 0.216 Uiso 1 1 d R . . . .
H55C H 0.307824 0.562999 0.738406 0.216 Uiso 1 1 d R . . . .
C56 C 0.231(2) 0.133(3) 0.5741(7) 0.106(14) Uani 0.60(4) 1 d D U P C 1
H56A H 0.186331 0.169117 0.572461 0.158 Uiso 0.60(4) 1 calc GR . P C 1
H56B H 0.209929 0.084388 0.581149 0.158 Uiso 0.60(4) 1 calc GR . P C 1
H56C H 0.255227 0.124928 0.555583 0.158 Uiso 0.60(4) 1 calc GR . P C 1
C57 C 0.106(2) 0.920(2) 0.7722(5) 0.160(6) Uani 1 1 d D U . . .
H57A H 0.074318 0.967348 0.774605 0.192 Uiso 1 1 calc DR . . . .
H57B H 0.068641 0.878365 0.776310 0.192 Uiso 1 1 calc R . . . .
C58 C 0.2120(16) 1.1373(12) 0.7005(7) 0.138(6) Uani 1 1 d D U . A 1
H58A H 0.231714 1.161181 0.682991 0.165 Uiso 1 1 calc DR . . A 1
H58B H 0.164243 1.166702 0.706574 0.165 Uiso 1 1 calc R . . A 1
C59 C 0.337(2) 0.6456(19) 0.6780(7) 0.142(7) Uani 1 1 d . U . . .
H59A H 0.307133 0.676480 0.664361 0.212 Uiso 1 1 calc GR . . . .
H59B H 0.350161 0.596569 0.669603 0.212 Uiso 1 1 calc GR . . . .
H59C H 0.386131 0.671787 0.683563 0.212 Uiso 1 1 calc GR . . . .
C61 C 0.507(4) 0.418(4) 0.4745(8) 0.086(16) Uani 0.39(4) 1 d D U P D 2
H61A H 0.465750 0.452050 0.466978 0.129 Uiso 0.39(4) 1 calc GR . P D 2
H61B H 0.515725 0.375986 0.461363 0.129 Uiso 0.39(4) 1 calc GR . P D 2
H61C H 0.557392 0.445667 0.477217 0.129 Uiso 0.39(4) 1 calc GR . P D 2
C62 C 0.498(3) 0.299(2) 0.5020(12) 0.066(14) Uani 0.39(4) 1 d D U P D 2
H62A H 0.556505 0.291824 0.503748 0.099 Uiso 0.39(4) 1 calc GR . P D 2
H62B H 0.479695 0.278051 0.484076 0.099 Uiso 0.39(4) 1 calc GR . P D 2
H62C H 0.470852 0.272492 0.517450 0.099 Uiso 0.39(4) 1 calc GR . P D 2
C63 C 0.6346(13) 0.6262(13) 0.6873(5) 0.110(6) Uani 1 1 d D U . . .
H63 H 0.602588 0.599988 0.702234 0.132 Uiso 1 1 calc R . . . .
C64 C 0.536(3) 0.366(2) 0.5040(6) 0.098(12) Uani 0.61(4) 1 d D U P D 1
H64 H 0.577888 0.325071 0.505770 0.118 Uiso 0.61(4) 1 calc R . P D 1
C65 C 0.343(4) 0.102(3) 0.6110(14) 0.17(2) Uani 0.60(4) 1 d D U P C 1
H65A H 0.331882 0.050628 0.604216 0.250 Uiso 0.60(4) 1 d R . P C 1
H65B H 0.325722 0.106468 0.630606 0.250 Uiso 0.60(4) 1 d R . P C 1
H65C H 0.401162 0.111938 0.609756 0.250 Uiso 0.60(4) 1 d R . P C 1
C66 C 0.7096(19) 0.669(2) 0.6991(8) 0.169(12) Uani 1 1 d D U . . .
H66A H 0.725352 0.646766 0.717097 0.254 Uiso 1 1 calc DGR . . . .
H66B H 0.696207 0.722606 0.701741 0.254 Uiso 1 1 calc DGR . . . .
H66C H 0.754398 0.664563 0.685761 0.254 Uiso 1 1 calc GR . . . .
C67 C 0.613(3) 0.371(3) 0.7322(11) 0.090(13) Uani 0.43(5) 1 d D U P B 1
H67A H 0.632404 0.358989 0.713227 0.135 Uiso 0.43(5) 1 d R . P B 1
H67B H 0.650304 0.349129 0.746037 0.135 Uiso 0.43(5) 1 d R . P B 1
H67C H 0.611374 0.426129 0.734597 0.135 Uiso 0.43(5) 1 d R . P B 1
C68 C 0.674(3) 0.181(2) 0.6916(8) 0.106(8) Uani 0.60(3) 1 d D U P E 1
H68A H 0.640732 0.226736 0.692451 0.159 Uiso 0.60(3) 1 calc GR . P E 1
H68B H 0.730184 0.193866 0.695655 0.159 Uiso 0.60(3) 1 calc GR . P E 1
H68C H 0.654576 0.144246 0.705530 0.159 Uiso 0.60(3) 1 calc GR . P E 1
C69 C 0.6680(17) 0.145(2) 0.6617(8) 0.108(6) Uani 0.60(3) 1 d D U P E 1
H69 H 0.702736 0.178292 0.649591 0.130 Uiso 0.60(3) 1 calc R . P E 1
C70 C 0.711(3) 0.0665(19) 0.6617(10) 0.116(8) Uani 0.60(3) 1 d D U P E 1
H70A H 0.769151 0.073718 0.663528 0.173 Uiso 0.60(3) 1 calc GR . P E 1
H70B H 0.699071 0.040063 0.644101 0.173 Uiso 0.60(3) 1 calc GR . P E 1
H70C H 0.691005 0.036327 0.677534 0.173 Uiso 0.60(3) 1 calc GR . P E 1
C71 C 0.293(5) 0.148(4) 0.6270(6) 0.120(19) Uani 0.40(4) 1 d D U P C 2
H71A H 0.237370 0.150040 0.633582 0.180 Uiso 0.40(4) 1 calc GR . P C 2
H71B H 0.324947 0.187107 0.636777 0.180 Uiso 0.40(4) 1 calc GR . P C 2
H71C H 0.316180 0.098286 0.630760 0.180 Uiso 0.40(4) 1 calc GR . P C 2
C72 C 0.606(3) 0.430(3) 0.7408(13) 0.129(15) Uani 0.57(5) 1 d D U P B 2
H72A H 0.650692 0.414478 0.728718 0.194 Uiso 0.57(5) 1 calc GR . P B 2
H72B H 0.624759 0.433166 0.760313 0.194 Uiso 0.57(5) 1 calc GR . P B 2
H72C H 0.586461 0.480078 0.734856 0.194 Uiso 0.57(5) 1 calc GR . P B 2
C73 C 0.5361(14) 0.371(3) 0.7387(5) 0.091(9) Uani 0.57(5) 1 d D U P B 2
H73 H 0.563700 0.324318 0.731899 0.109 Uiso 0.57(5) 1 calc R . P B 2
C74 C 0.478(2) 0.3854(18) 0.5034(6) 0.059(12) Uani 0.39(4) 1 d D U P D 2
H74 H 0.418183 0.392629 0.505353 0.071 Uiso 0.39(4) 1 calc R . P D 2
C75 C 0.569(3) 0.413(2) 0.5287(4) 0.060(12) Uani 0.39(4) 1 d D U P D 1
H75A H 0.564624 0.467085 0.522927 0.071 Uiso 0.39(4) 1 calc R . P D 1
H75B H 0.626768 0.401657 0.530346 0.071 Uiso 0.39(4) 1 calc R . P D 1
C76 C 0.566(3) 0.393(3) 0.4746(7) 0.102(12) Uani 0.61(4) 1 d D U P D 1
H76A H 0.538879 0.441033 0.469849 0.153 Uiso 0.61(4) 1 calc GR . P D 1
H76B H 0.553211 0.355058 0.460421 0.153 Uiso 0.61(4) 1 calc GR . P D 1
H76C H 0.624300 0.401475 0.475254 0.153 Uiso 0.61(4) 1 calc GR . P D 1
C77 C 0.463(3) 0.309(3) 0.5047(13) 0.112(18) Uani 0.61(4) 1 d D U P D 1
H77A H 0.440488 0.304150 0.485836 0.169 Uiso 0.61(4) 1 calc GR . P D 1
H77B H 0.421829 0.328518 0.517522 0.169 Uiso 0.61(4) 1 calc GR . P D 1
H77C H 0.481827 0.259536 0.511284 0.169 Uiso 0.61(4) 1 calc GR . P D 1
C78 C 0.629(4) 0.139(4) 0.6775(10) 0.123(13) Uani 0.40(3) 1 d D U P E 2
H78 H 0.593641 0.159959 0.692490 0.148 Uiso 0.40(3) 1 calc R . P E 2
C79 C 0.699(4) 0.198(4) 0.6766(18) 0.138(18) Uani 0.40(3) 1 d D U P E 2
H79A H 0.673908 0.248759 0.676807 0.207 Uiso 0.40(3) 1 d R . P E 2
H79B H 0.731558 0.192749 0.659637 0.207 Uiso 0.40(3) 1 d R . P E 2
H79C H 0.733238 0.192589 0.693207 0.207 Uiso 0.40(3) 1 d R . P E 2
C80 C 0.669(5) 0.070(4) 0.6930(19) 0.16(2) Uani 0.40(3) 1 d D U P E 2
H80A H 0.638889 0.062387 0.710388 0.235 Uiso 0.40(3) 1 d R . P E 2
H80B H 0.726088 0.079247 0.697408 0.235 Uiso 0.40(3) 1 d R . P E 2
H80C H 0.664499 0.025047 0.681098 0.235 Uiso 0.40(3) 1 d R . P E 2
C81 C 0.150(2) 0.3192(16) 0.6432(7) 0.171(8) Uani 1 1 d D U . . .
H81A H 0.097756 0.340956 0.638106 0.256 Uiso 1 1 calc GR . . . .
H81B H 0.141919 0.269538 0.651954 0.256 Uiso 1 1 calc DGR . . . .
H81C H 0.183236 0.313428 0.626330 0.256 Uiso 1 1 calc GR . . . .
C82 C 0.134(2) 0.409(2) 0.6860(7) 0.168(8) Uani 1 1 d D U . . .
H82A H 0.164474 0.441897 0.698800 0.252 Uiso 1 1 calc DGR . . . .
H82B H 0.107356 0.369014 0.696834 0.252 Uiso 1 1 calc GR . . . .
H82C H 0.093369 0.439164 0.676124 0.252 Uiso 1 1 calc GR . . . .
C83 C 0.287(5) 0.082(2) 0.5827(14) 0.12(2) Uani 0.40(4) 1 d D U P C 2
H83A H 0.256927 0.083945 0.565026 0.179 Uiso 0.40(4) 1 calc GR . P C 2
H83B H 0.258269 0.050265 0.596199 0.179 Uiso 0.40(4) 1 calc GR . P C 2
H83C H 0.340821 0.061039 0.579279 0.179 Uiso 0.40(4) 1 calc GR . P C 2
C84 C 0.0808(18) 0.6376(18) 0.6214(7) 0.126(6) Uani 1 1 d . U . . .
H84 H 0.063186 0.670247 0.605408 0.151 Uiso 1 1 calc R . . . .
C85 C -0.1799(19) 0.9258(19) 0.7176(7) 0.204(8) Uani 1 1 d D U . . .
H85 H -0.169466 0.978386 0.710711 0.244 Uiso 1 1 calc R . . . .
C86 C 0.0494(18) 0.6687(13) 0.6480(6) 0.121(6) Uani 1 1 d D U . . .
H86A H 0.064854 0.633007 0.663061 0.145 Uiso 1 1 calc R . . . .
H86B H -0.010159 0.667675 0.646734 0.145 Uiso 1 1 calc R . . . .
C87 C -0.1340(15) 0.861(2) 0.7021(8) 0.179(7) Uani 1 1 d D U . . .
H87A H -0.164530 0.849191 0.684796 0.215 Uiso 1 1 calc R . . . .
H87B H -0.136962 0.815228 0.714194 0.215 Uiso 1 1 calc R . . . .
C88 C -0.2695(16) 0.900(3) 0.7184(8) 0.212(10) Uani 1 1 d D U . . .
H88A H -0.284518 0.879014 0.700085 0.318 Uiso 1 1 calc GR . . . .
H88B H -0.303954 0.943952 0.722522 0.318 Uiso 1 1 calc GR . . . .
H88C H -0.276708 0.861637 0.732929 0.318 Uiso 1 1 calc GR . . . .
C89 C 0.1764(18) 0.6302(19) 0.6213(7) 0.134(7) Uani 1 1 d . U . . .
H89A H 0.198399 0.680239 0.616784 0.201 Uiso 1 1 d R . . . .
H89B H 0.194319 0.593349 0.607294 0.201 Uiso 1 1 d R . . . .
H89C H 0.195489 0.614619 0.639934 0.201 Uiso 1 1 d R . . . .
C90 C 0.046(2) 0.5472(18) 0.6166(7) 0.139(7) Uani 1 1 d . U . . .
H90A H 0.086219 0.511020 0.623581 0.208 Uiso 1 1 calc GR . . . .
H90B H 0.036789 0.538285 0.596568 0.208 Uiso 1 1 calc GR . . . .
H90C H -0.004530 0.540490 0.626902 0.208 Uiso 1 1 calc GR . . . .
C91 C 0.2782(19) 1.1492(18) 0.7230(6) 0.167(7) Uani 1 1 d D U . A 1
H91 H 0.270465 1.111639 0.738543 0.201 Uiso 1 1 calc R . . A 1
C93 C 0.121(3) 0.961(3) 0.8229(8) 0.199(10) Uani 1 1 d D U . . .
H93A H 0.105105 1.012235 0.817335 0.298 Uiso 1 1 calc DGR . . . .
H93B H 0.158523 0.964142 0.838892 0.298 Uiso 1 1 calc GR . . . .
H93C H 0.073563 0.931894 0.828371 0.298 Uiso 1 1 calc GR . . . .
C94 C 0.165(2) 0.921(2) 0.7976(7) 0.194(8) Uani 1 1 d D U . . .
H94 H 0.216963 0.945802 0.792919 0.233 Uiso 1 1 calc R . . . .
C95 C 0.177(3) 0.836(2) 0.8062(10) 0.208(10) Uani 1 1 d D U . . .
H95A H 0.159349 0.828749 0.825635 0.312 Uiso 1 1 calc GR . . . .
H95B H 0.234294 0.822949 0.804595 0.312 Uiso 1 1 calc GR . . . .
H95C H 0.145367 0.803384 0.793765 0.312 Uiso 1 1 calc GR . . . .
C96 C 0.3482(17) 1.123(2) 0.7041(8) 0.172(9) Uani 1 1 d D U . A 1
H96A H 0.330819 1.079650 0.692763 0.258 Uiso 1 1 calc DGR . . A 1
H96B H 0.394285 1.108314 0.715720 0.258 Uiso 1 1 calc GR . . A 1
H96C H 0.364107 1.164697 0.691611 0.258 Uiso 1 1 calc DGR . . A 1
C97 C 0.279(3) 1.2313(18) 0.7356(9) 0.184(9) Uani 1 1 d D U . A 1
H97A H 0.295958 1.267271 0.721131 0.275 Uiso 1 1 calc GR . . A 1
H97B H 0.315734 1.233423 0.751513 0.275 Uiso 1 1 calc DGR . . A 1
H97C H 0.224060 1.244477 0.741873 0.275 Uiso 1 1 calc GR . . A 1
C98 C 0.054(2) 1.1842(18) 0.6232(10) 0.199(10) Uani 1 1 d D U . . .
H98A H 0.027150 1.225999 0.632962 0.299 Uiso 1 1 calc DGR . . . .
H98B H 0.082710 1.203759 0.606773 0.299 Uiso 1 1 calc DGR . . . .
H98C H 0.092807 1.160062 0.635985 0.299 Uiso 1 1 calc DGR . . . .
C99 C -0.072(2) 1.179(2) 0.5999(10) 0.195(9) Uani 1 1 d D U . . .
H99A H -0.098322 1.153515 0.584116 0.293 Uiso 1 1 calc GR . . . .
H99B H -0.044658 1.224871 0.593084 0.293 Uiso 1 1 calc DGR . . . .
H99C H -0.113051 1.193728 0.613772 0.293 Uiso 1 1 calc GR . . . .
C100 C -0.150(2) 0.908(3) 0.7479(7) 0.218(10) Uani 1 1 d D U . . .
H10A H -0.109886 0.867077 0.747187 0.327 Uiso 1 1 calc GR . . . .
H10B H -0.195996 0.891285 0.759400 0.327 Uiso 1 1 calc DGR . . . .
H10C H -0.126030 0.953111 0.756176 0.327 Uiso 1 1 calc DGR . . . .
Si1A Si 0.2456(12) 1.0178(12) 0.6996(4) 0.087(8) Uani 0.260(13) 1 d D U P A 2
Si0A Si 0.3288(15) 0.8922(11) 0.6611(4) 0.082(5) Uani 0.260(13) 1 d D U P A 2
O0AA O 0.307(2) 0.9679(18) 0.6796(7) 0.059(10) Uani 0.260(13) 1 d D U P A 2
C3AA C 0.475(2) 0.928(2) 0.6059(7) 0.175(8) Uani 1 1 d D U . A 1
H3AA H 0.426748 0.952223 0.597672 0.263 Uiso 1 1 calc GR . . A 1
H3AB H 0.494928 0.889247 0.593134 0.263 Uiso 1 1 calc GR . . A 1
H3AC H 0.516366 0.966732 0.608895 0.263 Uiso 1 1 calc GR . . A 1
C1AA C 0.4515(18) 0.891(2) 0.6347(6) 0.163(6) Uani 1 1 d D U . A 1
H1AA H 0.428033 0.839349 0.632460 0.195 Uiso 1 1 calc R . . A 1
C0AA C 0.3954(12) 0.9450(16) 0.6517(6) 0.118(5) Uani 1 1 d D U . A 1
H0AA H 0.391588 0.992946 0.640955 0.141 Uiso 1 1 calc R . . A 1
H0AB H 0.423402 0.956968 0.669457 0.141 Uiso 1 1 calc R . . A 1
C2AA C 0.5408(19) 0.889(3) 0.6451(8) 0.181(9) Uani 1 1 d D U . A 1
H2AA H 0.572585 0.856276 0.632697 0.272 Uiso 1 1 calc GR . . A 1
H2AB H 0.542675 0.868932 0.664276 0.272 Uiso 1 1 calc GR . . A 1
H2AC H 0.563278 0.940333 0.644862 0.272 Uiso 1 1 calc GR . . A 1
C5AA C 0.8133(14) 0.4104(15) 0.5785(6) 0.105(5) Uani 1 1 d . U . . .
H5AA H 0.788518 0.397853 0.559921 0.126 Uiso 1 1 calc R . . . .
C4AA C 0.7714(12) 0.3594(13) 0.6000(5) 0.090(4) Uani 1 1 d . U . . .
H4AA H 0.802230 0.363339 0.617773 0.108 Uiso 1 1 calc R . . . .
H4AB H 0.776908 0.306551 0.593403 0.108 Uiso 1 1 calc R . . . .
C7AA C 0.8020(16) 0.4970(16) 0.5824(6) 0.116(6) Uani 1 1 d . U . . .
H7AA H 0.745437 0.510381 0.579119 0.173 Uiso 1 1 calc GR . . . .
H7AB H 0.836329 0.524250 0.569089 0.173 Uiso 1 1 calc GR . . . .
H7AC H 0.817027 0.511153 0.601630 0.173 Uiso 1 1 calc GR . . . .
C6AA C 0.9047(15) 0.3926(18) 0.5755(6) 0.122(6) Uani 1 1 d . U . . .
H6AA H 0.926991 0.379578 0.593940 0.183 Uiso 1 1 calc GR . . . .
H6AB H 0.932772 0.437079 0.568055 0.183 Uiso 1 1 calc GR . . . .
H6AC H 0.911999 0.349740 0.562664 0.183 Uiso 1 1 calc GR . . . .

loop_
_atom_site_aniso_label
_atom_site_aniso_U_11
_atom_site_aniso_U_22
_atom_site_aniso_U_33
_atom_site_aniso_U_23
_atom_site_aniso_U_13
_atom_site_aniso_U_12
Fe1 0.0635(16) 0.120(3) 0.0812(19) -0.0501(18) -0.0286(14) 0.0303(17)
Si1 0.054(2) 0.051(2) 0.0460(19) 0.0042(16) -0.0003(17) -0.0024(18)
Si2 0.069(3) 0.051(2) 0.060(2) 0.0107(19) 0.010(2) 0.006(2)
Si3 0.050(2) 0.061(2) 0.049(2) 0.0038(18) 0.0044(17) -0.0011(19)
Si4 0.048(2) 0.049(2) 0.058(2) 0.0013(17) 0.0095(17) 0.0025(17)
Si5 0.071(3) 0.063(3) 0.050(2) -0.0124(19) 0.0211(19) -0.017(2)
Si6 0.082(3) 0.048(2) 0.066(3) -0.0085(19) 0.027(2) -0.014(2)
Si7 0.074(3) 0.048(2) 0.101(4) 0.009(2) 0.027(3) 0.013(2)
Si8 0.059(2) 0.072(3) 0.104(3) -0.002(3) 0.023(2) 0.010(2)
Si9 0.067(3) 0.087(4) 0.087(3) -0.024(3) -0.021(3) 0.006(3)
Si10 0.154(6) 0.053(3) 0.074(3) -0.004(2) 0.027(4) 0.014(3)
Si11 0.064(3) 0.121(5) 0.112(4) 0.046(4) -0.020(3) -0.019(3)
Si12 0.096(6) 0.074(5) 0.100(5) -0.029(4) -0.013(4) -0.001(4)
Si13 0.076(5) 0.112(5) 0.073(3) -0.020(4) 0.012(3) -0.008(4)
Si14 0.111(5) 0.101(5) 0.131(6) -0.005(4) 0.004(4) 0.023(4)
Si15 0.163(5) 0.120(4) 0.090(3) -0.009(3) 0.036(3) 0.012(4)
Si16 0.153(5) 0.162(6) 0.150(5) 0.009(5) 0.007(4) 0.004(5)
O1 0.051(5) 0.056(5) 0.052(5) 0.005(4) 0.006(4) 0.002(4)
O2 0.084(7) 0.051(6) 0.046(5) 0.007(4) 0.013(5) -0.007(5)
O3 0.061(6) 0.065(6) 0.076(6) 0.015(5) -0.011(5) -0.019(5)
O4 0.078(7) 0.055(6) 0.080(7) -0.007(6) 0.014(6) 0.001(6)
O5 0.086(8) 0.082(8) 0.061(6) -0.015(6) 0.027(6) -0.040(7)
O6 0.060(6) 0.062(6) 0.086(7) 0.010(5) -0.003(5) -0.006(5)
O7 0.038(5) 0.057(6) 0.064(6) 0.007(5) 0.007(4) -0.002(4)
O8 0.064(6) 0.059(6) 0.053(5) -0.002(5) 0.011(5) 0.009(5)
O9 0.071(5) 0.072(5) 0.090(5) -0.001(4) 0.012(4) 0.001(4)
O10 0.059(6) 0.065(7) 0.055(5) 0.003(5) 0.006(5) -0.010(5)
O11 0.068(7) 0.086(8) 0.052(6) 0.021(5) -0.021(5) -0.010(6)
O12 0.042(6) 0.092(8) 0.103(9) -0.048(7) -0.026(5) 0.017(5)
O13 0.059(5) 0.064(5) 0.106(6) 0.017(5) -0.006(5) 0.004(4)
O14 0.084(8) 0.052(6) 0.080(7) 0.004(5) 0.012(6) 0.007(6)
O15 0.081(8) 0.063(7) 0.076(7) -0.019(6) 0.021(6) -0.014(6)
O16 0.063(7) 0.105(10) 0.096(9) 0.006(8) 0.000(6) -0.001(7)
O17 0.127(8) 0.105(7) 0.092(7) -0.018(6) 0.007(6) -0.001(6)
O18 0.088(7) 0.077(7) 0.089(7) -0.007(6) -0.028(6) -0.007(6)
O19 0.078(5) 0.085(6) 0.099(6) -0.006(5) 0.012(5) 0.007(5)
O20 0.062(6) 0.115(9) 0.091(8) -0.023(7) -0.003(6) -0.002(6)
O21 0.073(5) 0.082(5) 0.109(6) 0.006(5) 0.011(5) 0.006(5)
O22 0.166(11) 0.092(9) 0.101(9) 0.003(7) 0.030(8) 0.032(8)
O23 0.123(9) 0.109(9) 0.095(8) -0.017(7) 0.007(8) -0.022(8)
O24 0.088(10) 0.104(11) 0.095(10) 0.013(9) -0.002(8) 0.006(9)
O25 0.126(9) 0.162(10) 0.133(10) 0.014(8) 0.007(8) 0.008(9)
O26 0.136(9) 0.180(12) 0.183(12) -0.029(10) 0.031(8) 0.010(9)
O27 0.151(8) 0.112(7) 0.110(7) -0.013(6) 0.008(7) -0.002(7)
O28 0.163(12) 0.162(13) 0.165(13) 0.025(11) 0.029(10) 0.034(10)
N1 0.045(6) 0.053(7) 0.039(5) 0.009(5) -0.002(4) -0.004(5)
N2 0.041(5) 0.063(7) 0.053(6) 0.005(5) -0.009(5) -0.009(5)
N3 0.053(6) 0.061(7) 0.072(7) 0.013(6) -0.013(6) -0.014(6)
N4 0.068(7) 0.064(7) 0.081(8) 0.005(6) -0.019(7) -0.016(6)
C1 0.044(5) 0.040(5) 0.044(5) 0.001(4) -0.001(4) 0.005(4)
C2 0.031(5) 0.053(6) 0.046(5) -0.001(4) 0.000(4) -0.008(4)
C3 0.036(6) 0.058(8) 0.074(8) 0.001(7) -0.019(6) -0.007(6)
C4 0.041(7) 0.061(8) 0.083(9) -0.017(7) -0.010(6) 0.003(6)
C5 0.095(12) 0.095(13) 0.031(7) -0.008(7) -0.011(7) 0.046(11)
C6 0.042(7) 0.060(9) 0.044(7) -0.001(6) -0.013(6) -0.024(7)
C7 0.065(10) 0.056(9) 0.068(10) 0.001(7) -0.006(8) -0.009(8)
C8 0.109(16) 0.061(11) 0.086(13) -0.016(10) 0.009(12) -0.018(11)
C9 0.051(9) 0.083(13) 0.073(10) -0.015(9) 0.003(8) -0.006(9)
C10 0.062(10) 0.083(13) 0.083(12) 0.013(10) -0.010(9) -0.020(9)
C11 0.038(8) 0.090(12) 0.062(9) -0.029(8) 0.009(6) -0.017(8)
C12 0.079(13) 0.079(14) 0.101(15) -0.009(11) 0.021(11) -0.025(11)
C13 0.095(13) 0.071(12) 0.081(12) -0.018(9) 0.027(10) -0.031(11)
C14 0.060(8) 0.080(9) 0.094(10) 0.017(8) -0.019(8) -0.023(8)
C15 0.068(10) 0.095(13) 0.047(8) -0.003(8) -0.013(7) 0.041(9)
C16 0.082(7) 0.083(7) 0.095(8) 0.004(7) 0.017(7) -0.001(7)
C17 0.065(9) 0.062(10) 0.042(7) -0.008(6) -0.001(6) 0.007(8)
C18 0.055(8) 0.077(9) 0.104(10) 0.012(8) 0.014(8) 0.006(7)
C19 0.062(10) 0.060(10) 0.096(13) -0.009(9) -0.005(9) 0.002(8)
C20 0.077(12) 0.110(18) 0.083(13) -0.024(12) -0.004(10) 0.018(12)
C21 0.116(15) 0.056(10) 0.066(10) 0.014(8) -0.006(10) 0.000(10)
C22 0.047(7) 0.074(9) 0.101(10) -0.008(8) -0.015(7) 0.019(7)
C23 0.079(10) 0.082(10) 0.104(11) -0.017(9) 0.004(9) 0.003(8)
C24 0.065(6) 0.061(6) 0.068(6) 0.006(5) -0.009(5) -0.009(5)
C25 0.081(10) 0.099(11) 0.101(11) -0.007(9) -0.004(9) 0.018(9)
C26 0.080(7) 0.080(7) 0.081(7) 0.006(6) -0.008(6) -0.003(6)
C27 0.075(9) 0.094(13) 0.064(9) 0.014(9) 0.032(7) -0.010(9)
C28 0.087(12) 0.076(11) 0.052(8) 0.009(8) 0.000(8) 0.006(10)
C29 0.066(8) 0.067(9) 0.080(9) -0.006(7) 0.019(7) 0.001(7)
C31 0.110(10) 0.112(10) 0.105(10) -0.011(8) -0.008(8) 0.016(9)
C32 0.087(10) 0.111(12) 0.107(11) -0.040(10) -0.009(9) 0.015(9)
C33 0.113(11) 0.090(11) 0.105(10) -0.026(9) 0.019(9) -0.031(9)
C34 0.087(9) 0.080(9) 0.074(8) 0.012(7) 0.005(8) -0.025(7)
C35 0.087(10) 0.101(11) 0.083(10) -0.010(9) -0.020(8) 0.030(9)
C36 0.087(10) 0.118(12) 0.106(11) -0.043(10) -0.009(9) 0.005(9)
C37 0.072(13) 0.067(12) 0.059(11) 0.004(9) 0.011(10) -0.007(10)
C38 0.100(11) 0.091(11) 0.122(12) 0.016(10) -0.012(10) -0.014(10)
C39 0.084(10) 0.101(11) 0.124(12) -0.023(10) -0.013(10) 0.004(9)
C41 0.069(11) 0.132(18) 0.074(11) 0.047(12) -0.016(9) -0.031(12)
C42 0.100(11) 0.121(12) 0.095(11) -0.004(10) -0.015(9) 0.026(10)
C43 0.107(8) 0.081(8) 0.112(8) 0.007(7) 0.011(7) 0.009(7)
C44 0.076(11) 0.118(16) 0.044(8) -0.015(9) -0.010(8) 0.019(11)
C45 0.132(9) 0.126(9) 0.123(9) -0.002(8) 0.007(8) 0.018(8)
C46 0.163(18) 0.123(16) 0.147(19) 0.001(14) 0.023(14) 0.018(14)
C48 0.099(11) 0.094(12) 0.139(13) 0.014(10) -0.007(10) 0.000(10)
C49 0.103(14) 0.104(17) 0.101(12) 0.012(12) 0.006(11) -0.001(12)
C50 0.115(13) 0.125(14) 0.161(15) 0.014(12) 0.009(11) -0.014(11)
C51 0.139(12) 0.122(11) 0.173(12) -0.002(11) 0.007(11) 0.025(10)
C52 0.131(9) 0.141(9) 0.153(9) 0.008(8) 0.014(8) -0.003(8)
C53 0.177(15) 0.150(15) 0.213(16) 0.011(13) -0.007(14) 0.026(12)
C54 0.147(13) 0.159(14) 0.101(9) 0.026(11) 0.009(9) 0.015(11)
C55 0.155(13) 0.141(13) 0.135(13) 0.004(12) 0.007(12) 0.017(12)
C56 0.10(2) 0.10(2) 0.11(2) 0.002(18) 0.030(18) -0.022(18)
C57 0.200(12) 0.158(12) 0.121(11) -0.014(11) 0.030(11) 0.013(12)
C58 0.150(12) 0.112(10) 0.152(12) -0.035(10) -0.016(10) -0.001(10)
C59 0.152(13) 0.138(13) 0.134(13) -0.004(12) 0.018(11) 0.016(12)
C61 0.09(3) 0.10(3) 0.07(2) -0.004(19) -0.022(19) -0.03(2)
C62 0.07(2) 0.06(2) 0.06(2) -0.010(17) 0.002(19) -0.038(19)
C63 0.120(11) 0.111(11) 0.099(11) -0.014(8) 0.010(9) -0.013(8)
C64 0.103(16) 0.090(16) 0.102(16) -0.013(11) -0.001(12) -0.017(12)
C65 0.17(3) 0.16(3) 0.17(3) 0.00(2) -0.02(2) 0.01(2)
C66 0.189(19) 0.16(2) 0.16(2) -0.043(16) -0.027(17) -0.051(16)
C67 0.095(13) 0.09(3) 0.09(2) 0.013(19) -0.019(13) 0.016(17)
C68 0.113(13) 0.090(13) 0.115(12) 0.019(11) 0.000(11) 0.003(12)
C69 0.115(9) 0.093(9) 0.116(10) 0.012(8) 0.004(8) 0.005(8)
C70 0.121(13) 0.099(12) 0.126(14) 0.013(11) 0.002(12) 0.012(11)
C71 0.14(3) 0.10(3) 0.121(17) 0.01(2) 0.00(2) -0.01(2)
C72 0.11(2) 0.12(3) 0.15(3) -0.01(2) -0.017(16) -0.026(18)
C73 0.095(13) 0.093(15) 0.086(11) 0.004(11) 0.003(9) -0.008(11)
C74 0.045(15) 0.068(16) 0.064(15) 0.000(11) -0.001(11) -0.002(11)
C75 0.051(15) 0.069(16) 0.059(15) -0.004(11) 0.018(11) 0.008(12)
C76 0.12(2) 0.10(2) 0.087(19) 0.004(16) 0.012(17) 0.018(18)
C77 0.12(3) 0.11(2) 0.11(2) -0.011(19) 0.02(2) -0.01(2)
C78 0.127(17) 0.118(17) 0.124(17) -0.001(13) -0.006(12) 0.006(11)
C79 0.13(2) 0.16(3) 0.13(3) 0.00(2) 0.00(2) -0.01(2)
C80 0.16(3) 0.16(3) 0.15(3) 0.03(2) -0.02(2) 0.02(2)
C81 0.168(14) 0.163(14) 0.181(14) 0.016(13) 0.010(13) -0.001(13)
C82 0.162(14) 0.170(14) 0.171(14) 0.007(13) 0.016(12) -0.002(12)
C83 0.13(3) 0.12(3) 0.11(3) 0.00(2) 0.00(2) -0.02(2)
C84 0.130(9) 0.123(9) 0.124(9) 0.001(8) -0.018(8) -0.013(8)
C85 0.186(15) 0.228(16) 0.198(15) 0.004(15) -0.003(15) 0.000(15)
C86 0.124(10) 0.123(10) 0.116(10) 0.016(9) -0.014(9) -0.015(9)
C87 0.167(12) 0.196(13) 0.176(12) 0.007(12) -0.001(12) 0.001(12)
C88 0.193(19) 0.24(2) 0.207(19) 0.003(19) 0.010(19) -0.002(19)
C89 0.142(12) 0.135(13) 0.125(12) 0.000(11) -0.025(11) -0.010(12)
C90 0.146(13) 0.131(13) 0.139(12) -0.010(11) -0.022(12) -0.012(12)
C91 0.181(14) 0.133(12) 0.188(15) -0.035(12) -0.012(13) -0.001(13)
C93 0.222(19) 0.208(19) 0.167(18) -0.027(17) 0.022(17) 0.019(18)
C94 0.223(16) 0.192(15) 0.166(14) -0.020(14) 0.025(13) 0.018(15)
C95 0.232(19) 0.200(19) 0.193(18) -0.017(18) 0.025(17) 0.013(19)
C96 0.192(18) 0.132(16) 0.191(18) -0.036(15) -0.013(16) 0.002(16)
C97 0.193(18) 0.148(16) 0.210(19) -0.036(16) -0.009(17) 0.002(16)
C98 0.197(19) 0.171(18) 0.23(2) 0.009(17) -0.003(18) 0.025(16)
C99 0.195(19) 0.161(18) 0.23(2) 0.018(17) -0.003(18) 0.034(16)
C100 0.198(19) 0.24(2) 0.213(19) 0.001(19) -0.013(19) 0.002(19)
Si1A 0.096(12) 0.089(12) 0.077(10) -0.033(9) -0.012(9) 0.012(9)
Si0A 0.066(8) 0.107(8) 0.073(7) -0.030(7) 0.005(7) 0.009(7)
O0AA 0.057(15) 0.061(15) 0.060(14) -0.012(11) -0.006(11) 0.005(11)
C3AA 0.173(16) 0.214(18) 0.138(15) -0.020(16) 0.024(15) 0.023(16)
C1AA 0.151(12) 0.202(14) 0.136(12) -0.029(12) 0.015(11) 0.023(12)
C0AA 0.104(9) 0.143(10) 0.107(8) -0.026(8) 0.007(8) -0.001(8)
C2AA 0.173(16) 0.225(18) 0.147(15) -0.035(16) 0.016(15) 0.032(17)
C5AA 0.088(7) 0.111(8) 0.115(8) 0.004(7) 0.019(7) 0.001(7)
C4AA 0.075(7) 0.092(8) 0.104(8) -0.003(7) 0.023(7) 0.005(7)
C7AA 0.112(11) 0.115(11) 0.120(11) 0.003(11) 0.021(10) -0.008(11)
C6AA 0.095(10) 0.134(12) 0.137(12) 0.006(11) 0.022(10) 0.007(10)

loop_
_atom_type_symbol
_atom_type_description
_atom_type_scat_dispersion_real
_atom_type_scat_dispersion_imag
_atom_type_scat_source
C C 0.0181 0.0091 'International Tables Vol C Tables 4.2.6.8 and 6.1.1.4'
H H 0.0000 0.0000 'International Tables Vol C Tables 4.2.6.8 and 6.1.1.4'
Fe Fe -1.1336 3.1974 'International Tables Vol C Tables 4.2.6.8 and 6.1.1.4'
N N 0.0311 0.0180 'International Tables Vol C Tables 4.2.6.8 and 6.1.1.4'
O O 0.0492 0.0322 'International Tables Vol C Tables 4.2.6.8 and 6.1.1.4'
Si Si 0.2541 0.3302 'International Tables Vol C Tables 4.2.6.8 and 6.1.1.4'

loop_
_geom_angle_atom_site_label_1
_geom_angle_atom_site_label_2
_geom_angle_atom_site_label_3
_geom_angle
_geom_angle_site_symmetry_1
_geom_angle_site_symmetry_3
_geom_angle_publ_flag
C5 Fe1 C15 42.0(7) . . ?
C5 Fe1 C32 159.8(8) . . ?
C5 Fe1 C36 158.8(8) . . ?
C15 Fe1 C32 156.4(8) . . ?
C15 Fe1 C36 120.2(8) . . ?
C22 Fe1 C5 107.6(7) . . ?
C22 Fe1 C15 122.8(7) . . ?
C22 Fe1 C23 42.7(8) . . ?
C22 Fe1 C32 69.6(9) . . ?
C22 Fe1 C35 161.5(8) . . ?
C22 Fe1 C36 70.3(9) . . ?
C22 Fe1 C39 41.4(9) . . ?
C22 Fe1 C44 123.1(7) . . ?
C23 Fe1 C5 122.9(7) . . ?
C23 Fe1 C15 105.1(8) . . ?
C23 Fe1 C32 69.5(9) . . ?
C23 Fe1 C36 41.3(9) . . ?
C35 Fe1 C5 67.8(8) . . ?
C35 Fe1 C15 41.6(7) . . ?
C35 Fe1 C23 123.4(9) . . ?
C35 Fe1 C32 121.1(9) . . ?
C35 Fe1 C36 107.1(10) . . ?
C35 Fe1 C44 65.7(9) . . ?
C36 Fe1 C32 40.8(9) . . ?
C39 Fe1 C5 123.5(8) . . ?
C39 Fe1 C15 160.6(8) . . ?
C39 Fe1 C23 70.6(10) . . ?
C39 Fe1 C32 41.3(9) . . ?
C39 Fe1 C35 156.2(10) . . ?
C39 Fe1 C36 69.7(9) . . ?
C39 Fe1 C44 108.5(9) . . ?
C42 Fe1 C5 67.8(8) . . ?
C42 Fe1 C15 69.8(9) . . ?
C42 Fe1 C22 157.0(9) . . ?
C42 Fe1 C23 159.0(9) . . ?
C42 Fe1 C32 106.6(11) . . ?
C42 Fe1 C35 39.7(9) . . ?
C42 Fe1 C36 122.4(10) . . ?
C42 Fe1 C39 120.9(11) . . ?
C42 Fe1 C44 39.3(8) . . ?
C44 Fe1 C5 39.5(7) . . ?
C44 Fe1 C15 68.6(8) . . ?
C44 Fe1 C23 159.4(8) . . ?
C44 Fe1 C32 124.1(9) . . ?
C44 Fe1 C36 158.9(8) . . ?
O7 Si1 C21 114.6(8) . . ?
O10 Si1 O7 110.1(6) . . ?
O10 Si1 O11 109.6(6) . . ?
O10 Si1 C21 108.1(7) . . ?
O11 Si1 O7 109.2(6) . . ?
O11 Si1 C21 105.1(8) . . ?
O2 Si2 O14 109.7(6) . . ?
O2 Si2 C27 109.0(8) . . ?
O8 Si2 O2 108.9(6) . . ?
O8 Si2 O14 109.9(6) . . ?
O8 Si2 C27 108.8(7) . . ?
O14 Si2 C27 110.4(8) . . ?
O2 Si3 C34 110.6(7) . . ?
O11 Si3 O2 107.6(6) . . ?
O11 Si3 O19 108.1(7) . . ?
O11 Si3 C34 112.9(8) . . ?
O19 Si3 O2 110.4(7) . . ?
O19 Si3 C34 107.3(8) . . ?
O7 Si4 O15 109.0(6) . . ?
O7 Si4 C16 110.0(7) . . ?
O8 Si4 O7 108.4(6) . . ?
O8 Si4 O15 110.2(6) . . ?
O8 Si4 C16 110.5(8) . . ?
O15 Si4 C16 108.7(8) . . ?
O5 Si5 C37 110.0(10) . . ?
O5 Si5 C75 117.6(11) . . ?
O9 Si5 O5 108.7(7) . . ?
O9 Si5 O10 109.3(6) . . ?
O9 Si5 C37 119.9(12) . . ?
O9 Si5 C75 95.1(15) . . ?
O10 Si5 O5 109.5(6) . . ?
O10 Si5 C37 98.7(11) . . ?
O10 Si5 C75 115.3(15) . . ?
O4 Si6 O5 108.4(7) . . ?
O4 Si6 O15 108.9(7) . . ?
O4 Si6 C13 113.4(9) . . ?
O5 Si6 C13 107.0(7) . . ?
O15 Si6 O5 108.9(7) . . ?
O15 Si6 C13 110.1(8) . . ?
O4 Si7 O14 109.0(6) . . ?
O4 Si7 O21 108.5(7) . . ?
O4 Si7 C43 108.9(9) . . ?
O14 Si7 C43 110.5(9) . . ?
O21 Si7 O14 110.4(7) . . ?
O21 Si7 C43 109.6(9) . . ?
O9 Si8 O21 108.5(8) . . ?
O9 Si8 C4AA 111.1(9) . . ?
O19 Si8 O9 108.9(7) . . ?
O19 Si8 O21 108.4(8) . . ?
O19 Si8 C4AA 110.7(10) . . ?
O21 Si8 C4AA 109.3(9) . . ?
O17 Si9 O18 111.1(8) . . ?
O17 Si9 O20 107.7(8) . . ?
O17 Si9 C31 110.1(10) . . ?
O18 Si9 C31 108.1(10) . . ?
O20 Si9 O18 105.8(7) . . ?
O20 Si9 C31 114.0(10) . . ?
O16 Si10 O22 100.9(9) . . ?
O16 Si10 O23 109.2(8) . . ?
O16 Si10 C29 111.1(8) . . ?
O22 Si10 C29 109.2(9) . . ?
O23 Si10 O22 116.5(10) . . ?
O23 Si10 C29 109.7(8) . . ?
O16 Si11 C86 111.2(11) . . ?
O18 Si11 O16 113.0(8) . . ?
O18 Si11 C86 105.9(11) . . ?
O25 Si11 O16 112.1(10) . . ?
O25 Si11 O18 108.2(10) . . ?
O25 Si11 C86 106.0(12) . . ?
O13 Si12 C58 113.4(10) . . ?
O24 Si12 O13 99.3(9) . . ?
O24 Si12 C58 112.1(13) . . ?
O27 Si12 O13 121.3(9) . . ?
O27 Si12 O24 99.4(10) . . ?
O27 Si12 C58 109.7(12) . . ?
O20 Si13 C0AA 112.9(12) . . ?
O23 Si13 O20 106.8(9) . . ?
O23 Si13 O24 108.3(11) . . ?
O23 Si13 C0AA 109.7(11) . . ?
O24 Si13 O20 112.6(9) . . ?
O24 Si13 C0AA 106.4(11) . . ?
O13 Si14 O22 89.4(10) . . ?
O13 Si14 O28 111.4(12) . . ?
O13 Si14 C51 116.5(13) . . ?
O22 Si14 C51 118.3(12) . . ?
O28 Si14 O22 113.8(11) . . ?
O28 Si14 C51 107.0(13) . . ?
O17 Si15 O26 111.4(11) . . ?
O17 Si15 O27 103.8(10) . . ?
O17 Si15 C57 110.0(14) . . ?
O26 Si15 O27 104.4(12) . . ?
O26 Si15 C57 111.9(15) . . ?
O27 Si15 C57 115.1(15) . . ?
O25 Si16 O26 112.9(13) . . ?
O25 Si16 O28 113.7(13) . . ?
O25 Si16 C87 108.3(14) . . ?
O26 Si16 C87 116.3(14) . . ?
O28 Si16 O26 95.6(15) . . ?
O28 Si16 C87 109.8(17) . . ?
Si3 O2 Si2 144.1(7) . . ?
Si6 O4 Si7 153.0(8) . . ?
Si5 O5 Si6 147.5(8) . . ?
Si4 O7 Si1 144.0(7) . . ?
Si4 O8 Si2 153.5(7) . . ?
Si5 O9 Si8 150.8(8) . . ?
Si1 O10 Si5 148.9(7) . . ?
Si1 O11 Si3 153.0(9) . . ?
Si14 O13 Si12 150.9(9) . . ?
Si7 O14 Si2 146.3(8) . . ?
Si6 O15 Si4 148.9(9) . . ?
Si10 O16 Si11 150.1(10) . . ?
Si9 O17 Si15 148.1(11) . . ?
Si11 O18 Si9 151.5(9) . . ?
Si8 O19 Si3 151.5(9) . . ?
Si9 O20 Si13 143.8(9) . . ?
Si0A O20 Si9 170.3(13) . . ?
Si7 O21 Si8 147.5(9) . . ?
Si10 O22 Si14 150.2(11) . . ?
Si10 O23 Si0A 160.7(11) . . ?
Si13 O23 Si10 141.9(11) . . ?
Si12 O24 Si13 157.7(14) . . ?
Si11 O25 Si16 139.9(14) . . ?
Si16 O26 Si15 156.6(15) . . ?
Si12 O27 Si15 146.4(12) . . ?
Si15 O27 Si1A 142.8(14) . . ?
Si14 O28 Si16 155.6(16) . . ?
C1 N1 C6 118.7(11) . . ?
C2 N2 C28 127.1(13) . . ?
C3 N3 C7 125.7(14) . . ?
C4 N4 C24 120.5(14) . . ?
O1 C1 N1 124.0(12) . . ?
O1 C1 C5 122.1(13) . . ?
N1 C1 C5 113.9(12) . . ?
O3 C2 N2 123.0(13) . . ?
O3 C2 C6 122.4(11) . . ?
N2 C2 C6 114.6(12) . . ?
O6 C3 N3 123.3(15) . . ?
O6 C3 C24 121.6(15) . . ?
N3 C3 C24 115.1(15) . . ?
O12 C4 N4 122.1(16) . . ?
O12 C4 C23 122.1(16) . . ?
N4 C4 C23 115.7(14) . . ?
C1 C5 Fe1 125.8(12) . . ?
C15 C5 Fe1 69.2(11) . . ?
C15 C5 C1 130.2(13) . . ?
C44 C5 Fe1 69.3(12) . . ?
C44 C5 C1 122.2(16) . . ?
C44 C5 C15 107.6(14) . . ?
N1 C6 C2 111.2(11) . . ?
N1 C6 C17 109.3(11) . . ?
C2 C6 C17 112.1(11) . . ?
N3 C7 C18 110.8(14) . . ?
C12 C8 C20 119(2) . . ?
C20 C9 C11 125.3(18) . . ?
C25 C10 C14 119.7(18) . . ?
C9 C11 C17 121.5(14) . . ?
C19 C11 C9 115.6(18) . . ?
C19 C11 C17 122.8(16) . . ?
C19 C12 C8 120.9(19) . . ?
C33 C13 Si6 116.6(13) . . ?
C10 C14 C26 122.7(16) . . ?
C48 C14 C10 118.2(19) . . ?
C48 C14 C26 119(2) . . ?
C5 C15 Fe1 68.7(10) . . ?
C35 C15 Fe1 67.6(11) . . ?
C35 C15 C5 101.9(14) . . ?
C52 C16 Si4 121.1(16) . . ?
C11 C17 C6 115.1(12) . . ?
C29 C18 C7 117.1(14) . . ?
C11 C19 C12 122.6(19) . . ?
C9 C20 C8 116.8(19) . . ?
C41 C21 Si1 108.7(14) . . ?
C23 C22 Fe1 69.6(12) . . ?
C39 C22 Fe1 69.6(13) . . ?
C39 C22 C23 107.9(18) . . ?
C4 C23 Fe1 123.6(15) . . ?
C4 C23 C22 130.1(19) . . ?
C22 C23 Fe1 67.7(12) . . ?
C36 C23 Fe1 70.7(15) . . ?
C36 C23 C4 122.6(18) . . ?
C36 C23 C22 107.1(19) . . ?
N4 C24 C3 113.3(14) . . ?
N4 C24 C26 109.2(15) . . ?
C3 C24 C26 114.3(15) . . ?
C10 C25 C38 123(2) . . ?
C14 C26 C24 116.0(17) . . ?
C49 C27 Si2 117.8(13) . . ?
C73 C27 Si2 118.8(13) . . ?
C41 C28 N2 108.0(15) . . ?
C18 C29 Si10 115.2(12) . . ?
C45 C31 Si9 117.3(18) . . ?
C36 C32 Fe1 69.2(13) . . ?
C39 C32 Fe1 67.0(13) . . ?
C39 C32 C36 108(2) . . ?
C13 C33 C83 113(3) . . ?
C56 C33 C13 105(2) . . ?
C65 C33 C13 114(3) . . ?
C65 C33 C56 114(3) . . ?
C71 C33 C13 132(3) . . ?
C71 C33 C83 101(4) . . ?
C63 C34 Si3 121.8(14) . . ?
C15 C35 Fe1 70.8(11) . . ?
C42 C35 Fe1 69.6(13) . . ?
C42 C35 C15 111.5(18) . . ?
C23 C36 Fe1 68.0(13) . . ?
C32 C36 Fe1 70.0(14) . . ?
C32 C36 C23 108.3(19) . . ?
C74 C37 Si5 125.7(19) . . ?
C50 C38 C25 115(2) . . ?
C22 C39 Fe1 68.9(12) . . ?
C22 C39 C32 109(2) . . ?
C32 C39 Fe1 71.7(14) . . ?
C28 C41 C21 111.1(16) . . ?
C35 C42 Fe1 70.6(14) . . ?
C44 C42 Fe1 71.4(14) . . ?
C44 C42 C35 107(2) . . ?
C69 C43 Si7 117.3(19) . . ?
C78 C43 Si7 124(3) . . ?
C5 C44 Fe1 71.2(13) . . ?
C42 C44 Fe1 69.4(15) . . ?
C42 C44 C5 111.5(19) . . ?
C31 C45 C55 108(2) . . ?
C59 C45 C31 114(3) . . ?
C59 C45 C55 105(3) . . ?
C14 C48 C50 122(3) . . ?
C27 C49 C54 111(2) . . ?
C67 C49 C27 112(3) . . ?
C67 C49 C54 107(3) . . ?
C38 C50 C48 121(3) . . ?
C53 C51 Si14 108.4(19) . . ?
C16 C52 C82 115(2) . . ?
C81 C52 C16 102.5(15) . . ?
C81 C52 C82 112.9(17) . . ?
C98 C53 C51 118(3) . . ?
C98 C53 C99 99(3) . . ?
C99 C53 C51 111(3) . . ?
C94 C57 Si15 133(3) . . ?
C91 C58 Si12 121.5(19) . . ?
C34 C63 C66 108(2) . . ?
C46 C63 C34 105(2) . . ?
C46 C63 C66 104(3) . . ?
C75 C64 C76 114(3) . . ?
C75 C64 C77 127(3) . . ?
C76 C64 C77 118(3) . . ?
C68 C69 C43 108(3) . . ?
C68 C69 C70 109(3) . . ?
C70 C69 C43 123(3) . . ?
C54 C73 C27 111.8(19) . . ?
C72 C73 C27 123(3) . . ?
C72 C73 C54 109(3) . . ?
C37 C74 C61 106(3) . . ?
C37 C74 C62 116(3) . . ?
C61 C74 C62 105(4) . . ?
C64 C75 Si5 123(2) . . ?
C43 C78 C79 103(4) . . ?
C43 C78 C80 141(6) . . ?
C79 C78 C80 102.8(18) . . ?
C86 C84 C89 113(3) . . ?
C86 C84 C90 110(2) . . ?
C89 C84 C90 105(3) . . ?
C88 C85 C87 105.3(17) . . ?
C88 C85 C100 102.8(18) . . ?
C100 C85 C87 97.7(16) . . ?
C84 C86 Si11 121(2) . . ?
C85 C87 Si16 120(2) . . ?
C58 C91 C97 113(3) . . ?
C96 C91 C58 94.9(14) . . ?
C96 C91 C97 120(3) . . ?
C57 C94 C93 108(3) . . ?
C57 C94 C95 107(3) . . ?
C95 C94 C93 107(4) . . ?
O0AA Si1A O27 130(2) . . ?
O20 Si0A O23 95.9(13) . . ?
O20 Si0A O0AA 91.5(18) . . ?
O0AA Si0A O23 101(2) . . ?
Si1A O0AA Si0A 152(3) . . ?
C0AA C1AA C3AA 110(3) . . ?
C0AA C1AA C2AA 115(3) . . ?
C2AA C1AA C3AA 93(3) . . ?
C1AA C0AA Si13 121(2) . . ?
C4AA C5AA C7AA 116(2) . . ?
C4AA C5AA C6AA 113(2) . . ?
C7AA C5AA C6AA 109(2) . . ?
C5AA C4AA Si8 120.3(16) . . ?

loop_
_geom_bond_atom_site_label_1
_geom_bond_atom_site_label_2
_geom_bond_distance
_geom_bond_site_symmetry_2
_geom_bond_publ_flag
Fe1 C5 2.06(2) . ?
Fe1 C15 2.066(17) . ?
Fe1 C22 2.011(19) . ?
Fe1 C23 2.04(2) . ?
Fe1 C32 2.08(2) . ?
Fe1 C35 2.02(2) . ?
Fe1 C36 2.07(3) . ?
Fe1 C39 2.02(2) . ?
Fe1 C42 2.01(3) . ?
Fe1 C44 2.03(2) . ?
Si1 O7 1.622(10) . ?
Si1 O10 1.608(11) . ?
Si1 O11 1.613(10) . ?
Si1 C21 1.871(17) . ?
Si2 O2 1.631(11) . ?
Si2 O8 1.630(12) . ?
Si2 O14 1.632(11) . ?
Si2 C27 1.839(16) . ?
Si3 O2 1.620(10) . ?
Si3 O11 1.615(11) . ?
Si3 O19 1.620(11) . ?
Si3 C34 1.730(18) . ?
Si4 O7 1.609(10) . ?
Si4 O8 1.592(11) . ?
Si4 O15 1.614(11) . ?
Si4 C16 1.827(19) . ?
Si5 O5 1.617(11) . ?
Si5 O9 1.601(12) . ?
Si5 O10 1.610(12) . ?
Si5 C37 1.859(12) . ?
Si5 C75 1.837(13) . ?
Si6 O4 1.584(12) . ?
Si6 O5 1.619(11) . ?
Si6 O15 1.613(12) . ?
Si6 C13 1.838(18) . ?
Si7 O4 1.618(10) . ?
Si7 O14 1.623(9) . ?
Si7 O21 1.622(9) . ?
Si7 C43 1.82(2) . ?
Si8 O9 1.606(10) . ?
Si8 O19 1.595(10) . ?
Si8 O21 1.628(9) . ?
Si8 C4AA 1.790(19) . ?
Si9 O17 1.618(10) . ?
Si9 O18 1.621(9) . ?
Si9 O20 1.620(9) . ?
Si9 C31 1.803(19) . ?
Si10 O16 1.591(10) . ?
Si10 O22 1.619(10) . ?
Si10 O23 1.597(11) . ?
Si10 C29 1.822(15) . ?
Si11 O16 1.612(10) . ?
Si11 O18 1.601(9) . ?
Si11 O25 1.540(11) . ?
Si11 C86 1.83(2) . ?
Si12 O13 1.646(10) . ?
Si12 O24 1.606(11) . ?
Si12 O27 1.602(11) . ?
Si12 C58 1.82(2) . ?
Si13 O20 1.666(10) . ?
Si13 O23 1.565(10) . ?
Si13 O24 1.616(11) . ?
Si13 C0AA 1.862(19) . ?
Si14 O13 1.538(10) . ?
Si14 O22 1.629(10) . ?
Si14 O28 1.580(11) . ?
Si14 C51 1.87(2) . ?
Si15 O17 1.624(10) . ?
Si15 O26 1.632(11) . ?
Si15 O27 1.636(11) . ?
Si15 C57 1.81(2) . ?
Si16 O25 1.586(12) . ?
Si16 O26 1.614(11) . ?
Si16 O28 1.594(11) . ?
Si16 C87 1.83(2) . ?
O1 C1 1.172(15) . ?
O3 C2 1.239(16) . ?
O6 C3 1.246(19) . ?
O12 C4 1.185(17) . ?
O20 Si0A 1.537(13) . ?
O23 Si0A 1.94(3) . ?
O27 Si1A 1.670(13) . ?
N1 C1 1.388(16) . ?
N1 C6 1.449(16) . ?
N2 C2 1.304(16) . ?
N2 C28 1.53(2) . ?
N3 C3 1.29(2) . ?
N3 C7 1.43(2) . ?
N4 C4 1.37(2) . ?
N4 C24 1.46(2) . ?
C1 C5 1.48(2) . ?
C2 C6 1.48(2) . ?
C3 C24 1.49(2) . ?
C4 C23 1.47(3) . ?
C5 C15 1.48(2) . ?
C5 C44 1.38(2) . ?
C6 C17 1.56(2) . ?
C7 C18 1.53(3) . ?
C8 C12 1.38(3) . ?
C8 C20 1.44(3) . ?
C9 C11 1.38(2) . ?
C9 C20 1.38(3) . ?
C10 C14 1.38(3) . ?
C10 C25 1.34(3) . ?
C11 C17 1.45(2) . ?
C11 C19 1.38(2) . ?
C12 C19 1.38(3) . ?
C13 C33 1.530(13) . ?
C14 C26 1.50(3) . ?
C14 C48 1.35(3) . ?
C15 C35 1.45(2) . ?
C16 C52 1.536(10) . ?
C18 C29 1.50(3) . ?
C21 C41 1.58(3) . ?
C22 C23 1.47(3) . ?
C22 C39 1.43(3) . ?
C23 C36 1.45(3) . ?
C24 C26 1.51(2) . ?
C25 C38 1.43(3) . ?
C27 C49 1.531(14) . ?
C27 C73 1.532(13) . ?
C28 C41 1.48(2) . ?
C31 C45 1.53(4) . ?
C32 C36 1.45(3) . ?
C32 C39 1.45(3) . ?
C33 C56 1.529(13) . ?
C33 C65 1.527(10) . ?
C33 C71 1.527(14) . ?
C33 C83 1.531(14) . ?
C34 C63 1.515(13) . ?
C35 C42 1.37(3) . ?
C37 C74 1.515(13) . ?
C38 C50 1.36(4) . ?
C42 C44 1.36(3) . ?
C43 C69 1.531(13) . ?
C43 C78 1.529(14) . ?
C45 C55 1.60(4) . ?
C45 C59 1.37(4) . ?
C46 C63 1.510(13) . ?
C48 C50 1.39(4) . ?
C49 C54 1.537(14) . ?
C49 C67 1.525(14) . ?
C51 C53 1.540(13) . ?
C52 C81 1.514(13) . ?
C52 C82 1.541(13) . ?
C53 C98 1.521(14) . ?
C53 C99 1.530(13) . ?
C54 C73 1.530(13) . ?
C57 C94 1.520(14) . ?
C58 C91 1.520(13) . ?
C61 C74 1.533(14) . ?
C62 C74 1.534(14) . ?
C63 C66 1.529(13) . ?
C64 C75 1.516(14) . ?
C64 C76 1.531(13) . ?
C64 C77 1.532(14) . ?
C68 C69 1.530(14) . ?
C69 C70 1.530(14) . ?
C72 C73 1.529(14) . ?
C78 C79 1.530(14) . ?
C78 C80 1.532(14) . ?
C84 C86 1.44(4) . ?
C84 C89 1.56(4) . ?
C84 C90 1.68(4) . ?
C85 C87 1.530(14) . ?
C85 C88 1.523(14) . ?
C85 C100 1.526(14) . ?
C91 C96 1.512(13) . ?
C91 C97 1.535(13) . ?
C93 C94 1.542(14) . ?
C94 C95 1.531(14) . ?
Si1A O0AA 1.610(13) . ?
Si0A O0AA 1.611(13) . ?
C3AA C1AA 1.538(13) . ?
C1AA C0AA 1.524(13) . ?
C1AA C2AA 1.530(13) . ?
C5AA C4AA 1.50(3) . ?
C5AA C7AA 1.52(4) . ?
C5AA C6AA 1.52(3) . ?

loop_
_smtbx_masks_void_nr
_smtbx_masks_void_average_x
_smtbx_masks_void_average_y
_smtbx_masks_void_average_z
_smtbx_masks_void_volume
_smtbx_masks_void_count_electrons
_smtbx_masks_void_content
1 -0.196 -0.139 0.042 209.6 52.8 ?
2 0.007 -0.098 0.241 40.2 5.3 ?
3 -0.017 0.167 0.738 199.9 48.1 ?
4 0.058 0.279 0.560 14.2 0.0 ?
5 0.196 0.361 0.458 209.6 53.1 ?
6 -0.007 0.402 0.259 40.2 5.3 ?
7 0.017 0.667 0.762 199.9 47.7 ?
8 -0.058 0.779 0.940 14.2 0.0 ?
9 0.304 0.639 -0.042 209.6 51.7 ?
10 0.178 0.221 0.089 24.6 0.0 ?
11 0.215 0.662 0.340 8.9 0.8 ?
12 0.285 0.338 0.840 8.9 0.6 ?
13 0.322 0.779 0.589 24.6 0.0 ?
14 0.483 0.333 0.262 199.9 47.9 ?
15 0.517 0.833 0.238 199.9 47.4 ?
16 0.442 0.721 0.060 14.2 0.0 ?
17 0.493 0.098 0.741 40.2 5.2 ?
18 0.507 0.598 0.759 40.2 5.3 ?
19 0.696 0.139 0.542 209.6 53.5 ?
20 0.558 0.221 0.440 14.2 0.0 ?
21 0.678 0.279 0.911 24.6 0.0 ?
22 0.715 0.838 0.660 8.9 0.8 ?
23 0.785 0.162 0.160 8.9 0.6 ?
24 0.822 0.721 0.411 24.6 0.0 ?
